data_4349287
loop_
_publ_author_name
'Wei, Rong-Jia'
'Shiga, Takuya'
'Newton, Graham N.'
'Robinson, David'
'Takeda, Sadamu'
'Oshio, Hiroki'

_publ_section_title
;
 A Cyanide-Bridged Magnetically Switchable Cage with Encapsulated Water
 Molecules.
;
_journal_issue 23
_journal_name_full 'Inorganic chemistry'
_journal_page_first 12114
_journal_page_last 12117
_journal_paper_doi 10.1021/acs.inorgchem.6b02306
_journal_volume 55
_journal_year 2016
_chemical_absolute_configuration syn
_chemical_formula_sum 'C166 H208 B4 Br4 Co5 Fe4 N44 O22'
_chemical_formula_weight 4051.03
_space_group_IT_number 19
_space_group_name_Hall 'P 2ac 2ab'
_space_group_name_H-M_alt 'P 21 21 21'
_symmetry_cell_setting orthorhombic
_symmetry_space_group_name_H-M 'P 21 21 21'
_atom_sites_solution_hydrogens geom
_atom_sites_solution_primary direct
_atom_sites_solution_secondary difmap
_audit_creation_method SHELXL-97
_cell_angle_alpha 90.00
_cell_angle_beta 90.00
_cell_angle_gamma 90.00
_cell_formula_units_Z 4
_cell_length_a 21.622(2)
_cell_length_b 23.982(2)
_cell_length_c 35.304(4)
_cell_measurement_reflns_used 9739
_cell_measurement_temperature 100(2)
_cell_measurement_theta_max 24.11
_cell_measurement_theta_min 2.26
_cell_volume 18306(3)
_computing_cell_refinement 'Bruker SAINT'
_computing_data_collection 'Bruker APEX2'
_computing_data_reduction 'Bruker SAINT'
_computing_structure_refinement 'SHELXL-97 (Sheldrick, 1997)'
_computing_structure_solution 'SHELXS-97 (Sheldrick, 1990)'
_diffrn_ambient_temperature 100(2)
_diffrn_measured_fraction_theta_full 1.000
_diffrn_measured_fraction_theta_max 1.000
_diffrn_measurement_device_type 'Bruker APEX-II CCD'
_diffrn_radiation_monochromator graphite
_diffrn_radiation_source 'fine-focus sealed tube'
_diffrn_radiation_type MoK\a
_diffrn_radiation_wavelength 0.71000
_diffrn_reflns_av_R_equivalents 0.0717
_diffrn_reflns_av_sigmaI/netI 0.0604
_diffrn_reflns_limit_h_max 26
_diffrn_reflns_limit_h_min -26
_diffrn_reflns_limit_k_max 29
_diffrn_reflns_limit_k_min -29
_diffrn_reflns_limit_l_max 43
_diffrn_reflns_limit_l_min -43
_diffrn_reflns_number 194017
_diffrn_reflns_theta_full 26.00
_diffrn_reflns_theta_max 26.00
_diffrn_reflns_theta_min 1.03
_exptl_absorpt_coefficient_mu 1.697
_exptl_absorpt_correction_T_max 0.8487
_exptl_absorpt_correction_T_min 0.6300
_exptl_absorpt_correction_type empirical
_exptl_absorpt_process_details 'SADABS Sheldrick 1996'
_exptl_crystal_colour green
_exptl_crystal_density_diffrn 1.470
_exptl_crystal_density_method 'not measured'
_exptl_crystal_description block
_exptl_crystal_F_000 8347
_exptl_crystal_size_max 0.30
_exptl_crystal_size_mid 0.20
_exptl_crystal_size_min 0.10
_platon_squeeze_details
;
The unit cell volume comprises a large region of solvent molecules outside the Co5Fe4 cage and only five acetone molecules can be modeled as discrete atomic sites, while the rest of them (approximately 30.8 % of the unit cell volume) are disordered. SQUEEZE program in the PLATON suite was employed to calculate the contribution to the diffraction from the solvent region. SQUEEZE estimated a total count of 1743.2 electrons per unit cell which were assigned to be thirteen acetone and two water molecules per cage.
;
_refine_diff_density_max 0.887
_refine_diff_density_min -1.677
_refine_diff_density_rms 0.129
_refine_ls_abs_structure_details 'Flack H D (1983), Acta Cryst. A39, 876-881'
_refine_ls_abs_structure_Flack 0.122(10)
_refine_ls_extinction_method none
_refine_ls_goodness_of_fit_ref 1.061
_refine_ls_hydrogen_treatment mixed
_refine_ls_matrix_type full
_refine_ls_number_parameters 1382
_refine_ls_number_reflns 36084
_refine_ls_number_restraints 3
_refine_ls_restrained_S_all 1.061
_refine_ls_R_factor_all 0.0911
_refine_ls_R_factor_gt 0.0800
_refine_ls_shift/su_max 0.003
_refine_ls_shift/su_mean 0.000
_refine_ls_structure_factor_coef Fsqd
_refine_ls_weighting_details 'calc w=1/[\s^2^(Fo^2^)+(0.0751P)^2^+110.5853P] where P=(Fo^2^+2Fc^2^)/3'
_refine_ls_weighting_scheme calc
_refine_ls_wR_factor_gt 0.1909
_refine_ls_wR_factor_ref 0.1964
_reflns_number_gt 30753
_reflns_number_total 36084
_reflns_threshold_expression >2sigma(I)
_cod_data_source_file ic6b02306_si_002.cif
_cod_data_source_block H2O
_cod_database_code 4349287

loop_
_symmetry_equiv_pos_as_xyz
'x, y, z'
'-x+1/2, -y, z+1/2'
'x+1/2, -y+1/2, -z'
'-x, y+1/2, -z+1/2'

loop_
_atom_site_label
_atom_site_type_symbol
_atom_site_fract_x
_atom_site_fract_y
_atom_site_fract_z
_atom_site_U_iso_or_equiv
_atom_site_adp_type
_atom_site_occupancy
_atom_site_symmetry_multiplicity
_atom_site_calc_flag
_atom_site_refinement_flags
_atom_site_disorder_assembly
_atom_site_disorder_group
Br1 Br 0.52572(5) 0.49056(4) 0.67377(2) 0.0461(2) Uani 1 1 d . . .
Br2 Br 0.68830(4) 0.64334(4) 0.41163(3) 0.0410(2) Uani 1 1 d . . .
Br3 Br 0.2314(4) 0.4411(3) 0.4549(5) 0.065(2) Uani 0.51(3) 1 d P A 3
Br4 Br 0.3221(4) 0.33960(15) 0.39351(6) 0.0454(12) Uani 0.585(16) 1 d P A 5
Br3A Br 0.2382(3) 0.4388(2) 0.4426(2) 0.0314(13) Uani 0.49(3) 1 d P A 4
Br4A Br 0.3518(4) 0.32910(19) 0.39707(13) 0.0325(15) Uani 0.415(16) 1 d P A 6
Co1 Co 0.62705(4) 0.33784(4) 0.45513(3) 0.0241(2) Uani 1 1 d . . .
Co2 Co 0.32396(4) 0.66398(4) 0.51327(4) 0.0316(3) Uani 1 1 d . . .
Co3 Co 0.54109(4) 0.49528(4) 0.60656(3) 0.0231(2) Uani 1 1 d . . .
Co4 Co 0.61788(4) 0.62165(4) 0.46228(3) 0.0264(2) Uani 1 1 d . . .
Co5 Co 0.33944(5) 0.41016(4) 0.43899(3) 0.0285(2) Uani 1 1 d . . .
Fe1 Fe 0.73125(5) 0.47460(4) 0.53516(3) 0.0246(2) Uani 1 1 d . . .
Fe2 Fe 0.41712(5) 0.59305(5) 0.39645(4) 0.0321(3) Uani 1 1 d . A .
Fe3 Fe 0.45762(5) 0.32933(4) 0.54744(3) 0.0209(2) Uani 1 1 d . A .
Fe4 Fe 0.52395(5) 0.69730(4) 0.57417(3) 0.0259(2) Uani 1 1 d U . .
N1 N 0.5746(5) 0.2791(6) 0.4333(3) 0.090(2) Uani 1 1 d . . .
N2 N 0.5750(3) 0.3921(3) 0.42568(19) 0.0339(16) Uani 1 1 d . . .
H2 H 0.5642 0.4219 0.4444 0.041 Uiso 1 1 d R . .
N3 N 0.6934(3) 0.3349(3) 0.4170(2) 0.0301(15) Uani 1 1 d . . .
H3 H 0.7010 0.3716 0.4099 0.036 Uiso 1 1 calc R . .
N4 N 0.6745(4) 0.2844(3) 0.4809(2) 0.0517(11) Uani 1 1 d . . .
N5 N 0.3276(3) 0.7414(3) 0.4953(2) 0.0403(9) Uani 1 1 d . . .
N6 N 0.2450(3) 0.6479(3) 0.4894(2) 0.0430(8) Uani 1 1 d . . .
N7 N 0.3186(3) 0.5869(2) 0.5334(2) 0.0337(16) Uani 1 1 d . . .
H7 H 0.3554 0.5708 0.5251 0.040 Uiso 1 1 calc R . .
N8 N 0.2888(3) 0.6974(3) 0.5591(2) 0.0375(17) Uani 1 1 d . . .
H8 H 0.3121 0.6801 0.5806 0.045 Uiso 1 1 d R . .
N9 N 0.7673(3) 0.5251(3) 0.5736(2) 0.0371(17) Uani 1 1 d . . .
N10 N 0.8284(4) 0.5200(3) 0.5866(3) 0.052(2) Uani 1 1 d . . .
N11 N 0.7737(3) 0.4113(3) 0.5605(2) 0.0326(16) Uani 1 1 d . . .
N12 N 0.8330(3) 0.4190(3) 0.5747(2) 0.0414(18) Uani 1 1 d . . .
N13 N 0.8092(3) 0.4846(3) 0.5057(2) 0.0333(16) Uani 1 1 d . . .
N14 N 0.8647(3) 0.4828(3) 0.5236(2) 0.0357(17) Uani 1 1 d . . .
N15 N 0.3334(3) 0.5973(3) 0.3731(2) 0.0394(9) Uani 1 1 d . . .
N16 N 0.3263(3) 0.6212(3) 0.3375(2) 0.0394(9) Uani 1 1 d . . .
N17 N 0.4290(4) 0.6726(3) 0.3810(3) 0.0551(12) Uani 1 1 d . . .
N18 N 0.4108(4) 0.6905(3) 0.3464(3) 0.0551(12) Uani 1 1 d . . .
N19 N 0.4502(3) 0.5716(3) 0.3449(2) 0.0376(18) Uani 1 1 d . . .
N20 N 0.4308(4) 0.5992(3) 0.3145(2) 0.0389(18) Uani 1 1 d . . .
N21 N 0.5178(3) 0.2934(3) 0.58321(19) 0.0298(15) Uani 1 1 d . . .
N22 N 0.5030(3) 0.2443(3) 0.6020(2) 0.0420(19) Uani 1 1 d . . .
N23 N 0.3915(3) 0.3173(3) 0.5867(2) 0.0344(8) Uani 1 1 d . . .
N24 N 0.3894(3) 0.2667(3) 0.6053(2) 0.0344(8) Uani 1 1 d . . .
N25 N 0.4388(3) 0.2525(3) 0.52826(17) 0.0281(15) Uani 1 1 d . . .
N26 N 0.4290(3) 0.2092(3) 0.5515(2) 0.0365(17) Uani 1 1 d . . .
N27 N 0.6041(3) 0.7191(3) 0.5980(2) 0.0298(15) Uani 1 1 d . . .
N28 N 0.6043(3) 0.7613(3) 0.6249(2) 0.0368(18) Uani 1 1 d . . .
N29 N 0.5060(3) 0.7788(3) 0.5678(2) 0.0381(8) Uani 1 1 d U . .
N30 N 0.5135(3) 0.8151(3) 0.5983(2) 0.0381(8) Uani 1 1 d . . .
N31 N 0.4847(4) 0.7040(3) 0.6255(2) 0.0482(10) Uani 1 1 d . . .
N32 N 0.4984(4) 0.7468(3) 0.6485(3) 0.0482(10) Uani 1 1 d . . .
N33 N 0.6716(3) 0.3955(2) 0.47868(18) 0.0244(14) Uani 1 1 d . . .
N34 N 0.6616(3) 0.5660(3) 0.4927(2) 0.0350(16) Uani 1 1 d . . .
N35 N 0.6203(3) 0.4669(2) 0.58759(19) 0.0265(14) Uani 1 1 d . . .
N36 N 0.5415(3) 0.5959(3) 0.4369(2) 0.0312(15) Uani 1 1 d . . .
N37 N 0.3615(3) 0.6347(3) 0.4689(2) 0.0343(17) Uani 1 1 d . A .
N38 N 0.3890(3) 0.4732(2) 0.4202(2) 0.0276(14) Uani 1 1 d . A .
N39 N 0.5906(3) 0.6797(2) 0.4990(2) 0.0293(11) Uani 1 1 d . . .
N40 N 0.5377(3) 0.5735(3) 0.5900(2) 0.0295(15) Uani 1 1 d . . .
N41 N 0.4018(3) 0.6735(3) 0.5357(2) 0.0299(11) Uani 1 1 d . . .
N42 N 0.4847(3) 0.4438(3) 0.5799(2) 0.0326(16) Uani 1 1 d . . .
N43 N 0.3765(3) 0.3824(3) 0.48620(19) 0.0275(11) Uani 1 1 d . A .
N44 N 0.5660(3) 0.3412(3) 0.4927(2) 0.0300(11) Uani 1 1 d . . .
C0AA C 0.6056(3) 0.4213(3) 0.3952(2) 0.0269(17) Uani 1 1 d . . .
C2 C 0.6067(5) 0.4825(4) 0.3994(3) 0.052(3) Uani 1 1 d . . .
H2A H 0.5913 0.4994 0.4218 0.062 Uiso 1 1 calc R . .
C3 C 0.6300(4) 0.5144(4) 0.3709(3) 0.043(2) Uani 1 1 d . . .
H3A H 0.6333 0.5535 0.3746 0.052 Uiso 1 1 calc R . .
C1AA C 0.6493(4) 0.4916(4) 0.3364(3) 0.038(2) Uani 1 1 d . . .
C5 C 0.6744(5) 0.5267(4) 0.3089(3) 0.051(3) Uani 1 1 d . . .
H5 H 0.6767 0.5659 0.3128 0.062 Uiso 1 1 calc R . .
C6 C 0.6953(5) 0.5036(5) 0.2770(3) 0.060(3) Uani 1 1 d . . .
H6 H 0.7089 0.5274 0.2571 0.072 Uiso 1 1 calc R . .
C7 C 0.6982(5) 0.4437(6) 0.2713(4) 0.071(4) Uani 1 1 d . . .
H7A H 0.7137 0.4285 0.2483 0.086 Uiso 1 1 calc R . .
C8 C 0.6787(5) 0.4106(4) 0.2991(2) 0.042(2) Uani 1 1 d . . .
H8A H 0.6817 0.3713 0.2962 0.050 Uiso 1 1 calc R . .
C9 C 0.6531(4) 0.4331(4) 0.3332(3) 0.037(2) Uani 1 1 d . . .
C10 C 0.6278(3) 0.3974(4) 0.3612(2) 0.0319(18) Uani 1 1 d . . .
C11 C 0.6337(4) 0.3354(4) 0.3591(2) 0.0361(8) Uani 1 1 d . . .
C12 C 0.6039(4) 0.3040(4) 0.3296(2) 0.0361(8) Uani 1 1 d . . .
C13 C 0.5560(4) 0.3289(4) 0.3066(2) 0.038(2) Uani 1 1 d . . .
H13 H 0.5442 0.3666 0.3105 0.046 Uiso 1 1 calc R . .
C14 C 0.5274(6) 0.2970(5) 0.2789(3) 0.060(3) Uani 1 1 d . . .
H14 H 0.4965 0.3144 0.2638 0.072 Uiso 1 1 calc R . .
C15 C 0.5410(6) 0.2417(5) 0.2717(3) 0.066(3) Uani 1 1 d . . .
H15 H 0.5245 0.2223 0.2505 0.079 Uiso 1 1 calc R . .
C16 C 0.5810(6) 0.2163(6) 0.2979(3) 0.062(3) Uani 1 1 d . . .
H16 H 0.5854 0.1769 0.2982 0.074 Uiso 1 1 calc R . .
C17 C 0.6132(4) 0.2478(4) 0.3228(2) 0.0361(8) Uani 1 1 d . . .
C18 C 0.6576(4) 0.2204(4) 0.3488(2) 0.0361(8) Uani 1 1 d . . .
H18 H 0.6670 0.1820 0.3453 0.043 Uiso 1 1 calc R . .
C19 C 0.6854(4) 0.2487(4) 0.3775(2) 0.0361(8) Uani 1 1 d . . .
H19 H 0.7131 0.2299 0.3940 0.043 Uiso 1 1 calc R . .
C20 C 0.6734(4) 0.3055(4) 0.3826(2) 0.0361(8) Uani 1 1 d . . .
C21 C 0.7507(4) 0.3148(3) 0.4358(2) 0.0290(17) Uani 1 1 d . . .
H21A H 0.7766 0.2943 0.4173 0.035 Uiso 1 1 calc R . .
H21B H 0.7748 0.3470 0.4453 0.035 Uiso 1 1 calc R . .
C22 C 0.7348(5) 0.2790(4) 0.4664(3) 0.0517(11) Uani 1 1 d . . .
C23 C 0.7779(5) 0.2421(4) 0.4847(3) 0.0517(11) Uani 1 1 d . . .
H23 H 0.8179 0.2371 0.4741 0.062 Uiso 1 1 calc R . .
C24 C 0.7621(5) 0.2134(4) 0.5182(3) 0.0517(11) Uani 1 1 d . . .
H24 H 0.7906 0.1893 0.5305 0.062 Uiso 1 1 calc R . .
C25 C 0.7024(5) 0.2219(4) 0.5324(3) 0.0517(11) Uani 1 1 d . . .
H25 H 0.6905 0.2047 0.5555 0.062 Uiso 1 1 calc R . .
C26 C 0.6602(5) 0.2557(4) 0.5128(3) 0.0517(11) Uani 1 1 d . . .
H26 H 0.6193 0.2586 0.5225 0.062 Uiso 1 1 calc R . .
C27 C 0.5171(6) 0.3670(6) 0.4163(4) 0.090(2) Uani 1 1 d . . .
H27A H 0.5016 0.3826 0.3922 0.108 Uiso 1 1 calc R . .
H27B H 0.4864 0.3753 0.4364 0.108 Uiso 1 1 calc R . .
C28 C 0.5249(6) 0.3080(7) 0.4128(4) 0.090(2) Uani 1 1 d . . .
C29 C 0.4846(6) 0.2771(7) 0.3922(4) 0.090(2) Uani 1 1 d . . .
H29 H 0.4550 0.2952 0.3765 0.108 Uiso 1 1 calc R . .
C30 C 0.4861(6) 0.2227(7) 0.3936(4) 0.090(2) Uani 1 1 d . . .
H30 H 0.4538 0.2022 0.3817 0.108 Uiso 1 1 calc R . .
C31 C 0.5339(6) 0.1933(7) 0.4121(3) 0.090(2) Uani 1 1 d D . .
H31 H 0.5360 0.1537 0.4117 0.108 Uiso 1 1 calc R . .
C32 C 0.5787(6) 0.2261(7) 0.4312(4) 0.090(2) Uani 1 1 d D . .
H32 H 0.6128 0.2080 0.4429 0.108 Uiso 1 1 calc R . .
C33 C 0.3377(4) 0.7547(3) 0.4597(3) 0.0403(9) Uani 1 1 d . . .
H33 H 0.3454 0.7269 0.4411 0.048 Uiso 1 1 calc R . .
C34 C 0.3368(4) 0.8125(3) 0.4500(3) 0.0403(9) Uani 1 1 d . . .
H34 H 0.3464 0.8236 0.4248 0.048 Uiso 1 1 calc R . .
C35 C 0.3225(4) 0.8514(3) 0.4762(3) 0.0403(9) Uani 1 1 d . . .
H35 H 0.3215 0.8898 0.4695 0.048 Uiso 1 1 calc R . .
C36 C 0.3093(4) 0.8348(4) 0.5129(3) 0.0403(9) Uani 1 1 d . . .
H36 H 0.2979 0.8614 0.5316 0.048 Uiso 1 1 calc R . .
C37 C 0.3129(4) 0.7799(3) 0.5215(3) 0.0403(9) Uani 1 1 d . . .
C38 C 0.3037(4) 0.7588(4) 0.5612(3) 0.045(2) Uani 1 1 d . . .
H38A H 0.2693 0.7792 0.5735 0.054 Uiso 1 1 calc R . .
H38B H 0.3417 0.7647 0.5763 0.054 Uiso 1 1 calc R . .
C39 C 0.2092(4) 0.6837(4) 0.4703(3) 0.0430(8) Uani 1 1 d . . .
H39 H 0.2230 0.7210 0.4673 0.052 Uiso 1 1 calc R . .
C40 C 0.1539(4) 0.6690(4) 0.4551(3) 0.0430(8) Uani 1 1 d . . .
H40 H 0.1301 0.6957 0.4416 0.052 Uiso 1 1 calc R . .
C41 C 0.1319(4) 0.6137(4) 0.4593(3) 0.0430(8) Uani 1 1 d . . .
H41 H 0.0928 0.6028 0.4495 0.052 Uiso 1 1 calc R . .
C42 C 0.1685(4) 0.5773(4) 0.4775(3) 0.0430(8) Uani 1 1 d . . .
H42 H 0.1558 0.5395 0.4802 0.052 Uiso 1 1 calc R . .
C43 C 0.2260(4) 0.5951(4) 0.4927(3) 0.0430(8) Uani 1 1 d . . .
C44 C 0.2711(4) 0.5569(4) 0.5110(3) 0.0430(8) Uani 1 1 d . . .
H44A H 0.2918 0.5345 0.4911 0.052 Uiso 1 1 calc R . .
H44B H 0.2485 0.5309 0.5278 0.052 Uiso 1 1 calc R . .
C45 C 0.3199(4) 0.5770(4) 0.5730(3) 0.043(2) Uani 1 1 d . . .
C46 C 0.3680(5) 0.5461(4) 0.5874(4) 0.060(3) Uani 1 1 d . . .
H46 H 0.3992 0.5314 0.5714 0.072 Uiso 1 1 calc RD . .
C47 C 0.3695(5) 0.5369(5) 0.6280(4) 0.061(3) Uani 1 1 d . . .
H47 H 0.4014 0.5146 0.6386 0.073 Uiso 1 1 calc R . .
C48 C 0.3249(5) 0.5600(5) 0.6516(3) 0.0568(11) Uani 1 1 d . . .
C49 C 0.3366(6) 0.5519(5) 0.6911(3) 0.0568(11) Uani 1 1 d . . .
H49 H 0.3711 0.5319 0.7008 0.068 Uiso 1 1 calc R . .
C50 C 0.2887(5) 0.5782(5) 0.7146(3) 0.0568(11) Uani 1 1 d . . .
H50 H 0.2931 0.5760 0.7414 0.068 Uiso 1 1 calc R . .
C51 C 0.2380(5) 0.6058(4) 0.7005(3) 0.0568(11) Uani 1 1 d . . .
H51 H 0.2083 0.6213 0.7174 0.068 Uiso 1 1 calc R . .
C52 C 0.2301(6) 0.6110(5) 0.6623(3) 0.0568(11) Uani 1 1 d . . .
H52 H 0.1952 0.6308 0.6530 0.068 Uiso 1 1 calc R . .
C53 C 0.2744(5) 0.5867(5) 0.6354(3) 0.0568(11) Uani 1 1 d . . .
C54 C 0.2690(4) 0.5953(3) 0.5967(3) 0.0353(19) Uani 1 1 d . . .
C55 C 0.2163(4) 0.6279(3) 0.5804(3) 0.037(2) Uani 1 1 d . . .
C56 C 0.2267(4) 0.6808(4) 0.5644(3) 0.037(2) Uani 1 1 d . . .
C57 C 0.1771(4) 0.7130(4) 0.5507(3) 0.0483(15) Uani 1 1 d . . .
H57 H 0.1851 0.7488 0.5403 0.058 Uiso 1 1 calc R . .
C58 C 0.1178(4) 0.6937(4) 0.5523(3) 0.0483(15) Uani 1 1 d . . .
H58 H 0.0850 0.7169 0.5438 0.058 Uiso 1 1 calc R . .
C59 C 0.1041(4) 0.6399(4) 0.5664(3) 0.0483(15) Uani 1 1 d . . .
C60 C 0.0467(5) 0.6164(5) 0.5647(4) 0.069(3) Uani 1 1 d . . .
H60 H 0.0150 0.6364 0.5519 0.082 Uiso 1 1 calc R . .
C61 C 0.0313(5) 0.5645(5) 0.5806(3) 0.059(3) Uani 1 1 d . . .
H61 H -0.0102 0.5531 0.5847 0.070 Uiso 1 1 calc R . .
C62 C 0.0831(5) 0.5302(5) 0.5902(4) 0.063(3) Uani 1 1 d . . .
H62 H 0.0766 0.4913 0.5934 0.075 Uiso 1 1 calc R . .
C63 C 0.1420(5) 0.5510(4) 0.5949(3) 0.046(2) Uani 1 1 d . . .
H63 H 0.1732 0.5296 0.6071 0.055 Uiso 1 1 calc R . .
C64 C 0.1547(4) 0.6056(3) 0.5809(3) 0.039(2) Uani 1 1 d . . .
C65 C 0.8410(5) 0.5574(4) 0.6107(3) 0.0492(15) Uani 1 1 d . . .
H65 H 0.8812 0.5639 0.6207 0.059 Uiso 1 1 calc R . .
C66 C 0.7889(5) 0.5877(4) 0.6206(3) 0.0492(15) Uani 1 1 d . . .
H66 H 0.7838 0.6155 0.6395 0.059 Uiso 1 1 calc R . .
C67 C 0.7459(5) 0.5657(4) 0.5948(3) 0.0492(15) Uani 1 1 d . . .
H67 H 0.7046 0.5790 0.5929 0.059 Uiso 1 1 calc R . .
C68 C 0.8504(5) 0.3719(4) 0.5919(3) 0.0498(15) Uani 1 1 d . . .
H68 H 0.8897 0.3660 0.6031 0.060 Uiso 1 1 calc R . .
C69 C 0.8041(5) 0.3334(5) 0.5910(3) 0.0498(15) Uani 1 1 d . . .
H69 H 0.8036 0.2970 0.6017 0.060 Uiso 1 1 calc R . .
C70 C 0.7569(5) 0.3607(4) 0.5704(3) 0.0498(15) Uani 1 1 d . . .
H70 H 0.7180 0.3445 0.5644 0.060 Uiso 1 1 calc R . .
C71 C 0.9097(4) 0.4895(4) 0.4987(4) 0.056(3) Uani 1 1 d . . .
H71 H 0.9527 0.4894 0.5043 0.067 Uiso 1 1 calc R . .
C72 C 0.8838(4) 0.4969(4) 0.4625(3) 0.043(2) Uani 1 1 d . . .
H72 H 0.9043 0.5029 0.4390 0.051 Uiso 1 1 calc R . .
C73 C 0.8205(4) 0.4932(3) 0.4696(3) 0.042(2) Uani 1 1 d . . .
H73 H 0.7894 0.4965 0.4508 0.050 Uiso 1 1 calc R . .
C74 C 0.6625(4) 0.4679(3) 0.5669(2) 0.0297(18) Uani 1 1 d . . .
C75 C 0.6900(4) 0.5316(4) 0.5105(2) 0.0324(18) Uani 1 1 d . . .
C76 C 0.6961(3) 0.4258(3) 0.4994(2) 0.0192(15) Uani 1 1 d . . .
C77 C 0.4899(4) 0.5317(4) 0.3341(3) 0.041(2) Uani 1 1 d . . .
H77 H 0.5100 0.5057 0.3502 0.049 Uiso 1 1 calc R . .
C78 C 0.4964(5) 0.5357(4) 0.2931(3) 0.054(3) Uani 1 1 d . . .
H78 H 0.5213 0.5130 0.2772 0.065 Uiso 1 1 calc R . .
C79 C 0.4594(5) 0.5788(4) 0.2826(3) 0.052(3) Uani 1 1 d . . .
H79 H 0.4541 0.5924 0.2575 0.063 Uiso 1 1 calc R . .
C80 C 0.2762(4) 0.5786(4) 0.3804(3) 0.0394(9) Uani 1 1 d . . .
H80 H 0.2670 0.5565 0.4020 0.047 Uiso 1 1 calc R . .
C81 C 0.2333(4) 0.5932(4) 0.3554(3) 0.0394(9) Uani 1 1 d . . .
H81 H 0.1899 0.5876 0.3572 0.047 Uiso 1 1 calc R . .
C82 C 0.2663(4) 0.6190(4) 0.3252(3) 0.0394(9) Uani 1 1 d . . .
H82 H 0.2502 0.6318 0.3017 0.047 Uiso 1 1 calc R . .
C83 C 0.4527(5) 0.7183(4) 0.3949(4) 0.0551(12) Uani 1 1 d . . .
H83 H 0.4725 0.7191 0.4189 0.066 Uiso 1 1 calc R . .
C84 C 0.4476(5) 0.7632(4) 0.3738(4) 0.0551(12) Uani 1 1 d . . .
H84 H 0.4595 0.8002 0.3801 0.066 Uiso 1 1 calc R . .
C85 C 0.4225(5) 0.7460(4) 0.3424(4) 0.0551(12) Uani 1 1 d . . .
H85 H 0.4139 0.7680 0.3206 0.066 Uiso 1 1 calc R . .
C86 C 0.4942(4) 0.5929(3) 0.4208(2) 0.0294(17) Uani 1 1 d . . .
C87 C 0.4017(4) 0.5184(4) 0.4109(2) 0.0321(18) Uani 1 1 d . . .
C88 C 0.3835(4) 0.6167(3) 0.4402(3) 0.0332(19) Uani 1 1 d . . .
C89 C 0.3471(4) 0.2703(4) 0.6332(2) 0.0344(8) Uani 1 1 d . . .
H89 H 0.3365 0.2411 0.6502 0.041 Uiso 1 1 calc R . .
C90 C 0.3221(4) 0.3215(4) 0.6333(2) 0.0344(8) Uani 1 1 d . . .
H90 H 0.2916 0.3361 0.6499 0.041 Uiso 1 1 calc R . .
C91 C 0.3518(4) 0.3489(4) 0.6028(2) 0.0344(8) Uani 1 1 d . . .
H91 H 0.3433 0.3861 0.5953 0.041 Uiso 1 1 calc R . .
C92 C 0.4120(5) 0.1632(4) 0.5336(3) 0.0528(15) Uani 1 1 d . . .
H92 H 0.3996 0.1290 0.5448 0.063 Uiso 1 1 calc R . .
C93 C 0.4158(6) 0.1745(4) 0.4955(3) 0.0528(15) Uani 1 1 d . . .
H93 H 0.4094 0.1484 0.4756 0.063 Uiso 1 1 calc R . .
C94 C 0.4309(5) 0.2311(4) 0.4909(3) 0.0528(15) Uani 1 1 d . . .
H94 H 0.4350 0.2510 0.4678 0.063 Uiso 1 1 calc R . .
C95 C 0.5558(6) 0.2289(5) 0.6213(3) 0.057(3) Uani 1 1 d . . .
H95 H 0.5599 0.1960 0.6362 0.068 Uiso 1 1 calc R . .
C96 C 0.5994(5) 0.2660(4) 0.6164(2) 0.037(2) Uani 1 1 d . . .
H96 H 0.6401 0.2647 0.6264 0.044 Uiso 1 1 calc R . .
C97 C 0.5744(4) 0.3077(4) 0.5936(3) 0.039(2) Uani 1 1 d . . .
H97 H 0.5949 0.3412 0.5866 0.047 Uiso 1 1 calc R . .
C98 C 0.5235(3) 0.3380(3) 0.5130(2) 0.0300(11) Uani 1 1 d . . .
C99 C 0.4726(4) 0.4003(3) 0.56790(19) 0.0227(15) Uani 1 1 d . . .
C100 C 0.4043(3) 0.3613(3) 0.5106(2) 0.0275(11) Uani 1 1 d . . .
C101 C 0.6615(4) 0.7021(3) 0.5949(3) 0.036(2) Uani 1 1 d . . .
H101 H 0.6755 0.6730 0.5789 0.044 Uiso 1 1 calc R . .
C102 C 0.7003(5) 0.7351(4) 0.6200(4) 0.057(3) Uani 1 1 d . . .
H102 H 0.7437 0.7315 0.6233 0.068 Uiso 1 1 calc R . .
C103 C 0.6635(5) 0.7709(4) 0.6373(4) 0.061(3) Uani 1 1 d . . .
H103 H 0.6758 0.7984 0.6550 0.074 Uiso 1 1 calc R . .
C104 C 0.4911(4) 0.8653(4) 0.5889(3) 0.0381(8) Uani 1 1 d . . .
H104 H 0.4919 0.8974 0.6046 0.046 Uiso 1 1 calc R . .
C105 C 0.4680(4) 0.8633(3) 0.5545(3) 0.0381(8) Uani 1 1 d . . .
H105 H 0.4491 0.8926 0.5406 0.046 Uiso 1 1 calc R . .
C106 C 0.4776(4) 0.8084(3) 0.5430(3) 0.0381(8) Uani 1 1 d . . .
H106 H 0.4645 0.7943 0.5192 0.046 Uiso 1 1 calc R . .
C107 C 0.4678(5) 0.7414(4) 0.6818(3) 0.0482(10) Uani 1 1 d . . .
H107 H 0.4705 0.7660 0.7028 0.058 Uiso 1 1 calc R . .
C108 C 0.4315(5) 0.6927(4) 0.6798(3) 0.0482(10) Uani 1 1 d . . .
H108 H 0.4052 0.6776 0.6988 0.058 Uiso 1 1 calc R . .
C109 C 0.4430(5) 0.6715(4) 0.6433(3) 0.0482(10) Uani 1 1 d . . .
H109 H 0.4243 0.6391 0.6328 0.058 Uiso 1 1 calc R . .
C110 C 0.4475(4) 0.6811(3) 0.5521(2) 0.0299(11) Uani 1 1 d . . .
C111 C 0.5640(3) 0.6880(3) 0.5295(3) 0.0293(11) Uani 1 1 d . . .
C112 C 0.5349(3) 0.6207(3) 0.5832(2) 0.0248(16) Uani 1 1 d . . .
B4 B 0.8668(5) 0.4719(4) 0.5678(3) 0.040(2) Uani 1 1 d . . .
H4 H 0.9102 0.4704 0.5777 0.048 Uiso 1 1 calc R . .
B2 B 0.3855(6) 0.6467(5) 0.3174(4) 0.059(4) Uani 1 1 d . . .
H2B H 0.3757 0.6636 0.2922 0.070 Uiso 1 1 d R . .
B3 B 0.4361(4) 0.2221(4) 0.5942(2) 0.030(2) Uani 1 1 d . . .
H3B H 0.4286 0.1875 0.6094 0.036 Uiso 1 1 d R . .
B5 B 0.5400(5) 0.7903(5) 0.6348(3) 0.046(3) Uani 1 1 d . . .
H5A H 0.5457 0.8199 0.6544 0.055 Uiso 1 1 calc R . .
O1S O 0.3114(6) 0.3899(5) 0.2847(3) 0.117(4) Uani 1 1 d . . .
C1S C 0.4109(7) 0.4029(5) 0.3151(4) 0.078(4) Uani 1 1 d . . .
H1SA H 0.4121 0.3658 0.3269 0.117 Uiso 1 1 calc R . .
H1SB H 0.4289 0.4303 0.3325 0.117 Uiso 1 1 calc R . .
H1SC H 0.4347 0.4023 0.2915 0.117 Uiso 1 1 calc R . .
C2S C 0.3422(6) 0.4191(5) 0.3064(3) 0.059(3) Uani 1 1 d . . .
C3S C 0.3210(6) 0.4671(5) 0.3238(4) 0.068(3) Uani 1 1 d . . .
H3SA H 0.3496 0.4979 0.3185 0.101 Uiso 1 1 calc R . .
H3SB H 0.3184 0.4611 0.3512 0.101 Uiso 1 1 calc R . .
H3SC H 0.2799 0.4765 0.3139 0.101 Uiso 1 1 calc R . .
O2S O 0.7640(4) 0.4316(3) 0.3941(2) 0.0638(14) Uani 1 1 d . . .
C4S C 0.8045(6) 0.5108(5) 0.3680(3) 0.0638(14) Uani 1 1 d . . .
H4SA H 0.7764 0.5277 0.3866 0.096 Uiso 1 1 calc R . .
H4SB H 0.7930 0.5230 0.3425 0.096 Uiso 1 1 calc R . .
H4SC H 0.8471 0.5225 0.3735 0.096 Uiso 1 1 calc R . .
C5S C 0.8000(6) 0.4477(5) 0.3705(3) 0.0638(14) Uani 1 1 d . . .
C6S C 0.8412(6) 0.4138(5) 0.3419(3) 0.0638(14) Uani 1 1 d . . .
H6SA H 0.8322 0.3739 0.3443 0.096 Uiso 1 1 calc R . .
H6SB H 0.8850 0.4204 0.3475 0.096 Uiso 1 1 calc R . .
H6SC H 0.8322 0.4259 0.3159 0.096 Uiso 1 1 calc R . .
O3S O 0.7345(6) 0.3943(6) 0.7214(4) 0.126(5) Uani 1 1 d . . .
C7S C 0.7436(10) 0.4557(7) 0.6627(5) 0.109(6) Uani 1 1 d . . .
H7SA H 0.7484 0.4895 0.6780 0.164 Uiso 1 1 calc R . .
H7SB H 0.7153 0.4632 0.6416 0.164 Uiso 1 1 calc R . .
H7SC H 0.7840 0.4445 0.6527 0.164 Uiso 1 1 calc R . .
C8S C 0.7175(9) 0.4091(7) 0.6872(6) 0.108(6) Uani 1 1 d . . .
C9S C 0.6658(8) 0.3780(7) 0.6699(6) 0.130(8) Uani 1 1 d . . .
H9SA H 0.6823 0.3479 0.6541 0.194 Uiso 1 1 calc R . .
H9SB H 0.6412 0.4034 0.6542 0.194 Uiso 1 1 calc R . .
H9SC H 0.6398 0.3622 0.6899 0.194 Uiso 1 1 calc R . .
O4S O 0.2881(4) 0.7354(3) 0.6422(3) 0.076(3) Uani 1 1 d . . .
C10S C 0.3408(6) 0.8257(6) 0.6522(4) 0.080(4) Uani 1 1 d . . .
H10A H 0.3611 0.8189 0.6278 0.120 Uiso 1 1 calc R . .
H10B H 0.3722 0.8305 0.6719 0.120 Uiso 1 1 calc R . .
H10C H 0.3156 0.8596 0.6504 0.120 Uiso 1 1 calc R . .
C11S C 0.2966(4) 0.7727(4) 0.6628(3) 0.03809(19) Uani 1 1 d . . .
C12S C 0.2767(4) 0.7696(4) 0.7019(3) 0.03809(19) Uani 1 1 d . . .
H12A H 0.2347 0.7542 0.7030 0.057 Uiso 1 1 calc R . .
H12B H 0.2770 0.8070 0.7130 0.057 Uiso 1 1 calc R . .
H12C H 0.3049 0.7454 0.7160 0.057 Uiso 1 1 calc R . .
O5S O 0.5670(5) 0.7556(6) 0.2922(3) 0.116(5) Uani 1 1 d . . .
C13S C 0.5752(6) 0.6733(5) 0.3299(4) 0.069(3) Uani 1 1 d . . .
H13A H 0.5321 0.6651 0.3365 0.104 Uiso 1 1 calc R . .
H13B H 0.6021 0.6630 0.3511 0.104 Uiso 1 1 calc R . .
H13C H 0.5869 0.6517 0.3074 0.104 Uiso 1 1 calc R . .
C14S C 0.5820(6) 0.7345(6) 0.3217(4) 0.073(4) Uani 1 1 d . . .
C15S C 0.6156(9) 0.7686(6) 0.3505(6) 0.131(9) Uani 1 1 d . . .
H15A H 0.6034 0.8077 0.3481 0.197 Uiso 1 1 calc R . .
H15B H 0.6603 0.7652 0.3464 0.197 Uiso 1 1 calc R . .
H15C H 0.6053 0.7551 0.3759 0.197 Uiso 1 1 calc R . .
O2WA O 0.4112(7) 0.5146(8) 0.5058(3) 0.040(4) Uani 0.51(3) 1 d P B 1
H2WA H 0.3947 0.5099 0.4843 0.048 Uiso 0.51(3) 1 d PR B 1
H2WB H 0.3979 0.4873 0.5188 0.048 Uiso 0.51(3) 1 d PRD B 1
O2WB O 0.4454(12) 0.5464(10) 0.5069(4) 0.057(9) Uani 0.49(3) 1 d P B 2
H2WC H 0.4466 0.5658 0.4868 0.085 Uiso 0.49(3) 1 d PR B 2
H2WD H 0.4657 0.5657 0.5228 0.085 Uiso 0.49(3) 1 d PR B 2
O1W O 0.5411(3) 0.4690(3) 0.4880(2) 0.066(2) Uani 1 1 d . . .
H1WA H 0.5274 0.4427 0.5018 0.079 Uiso 1 1 d R . .
H1WB H 0.5065 0.4849 0.4842 0.099 Uiso 1 1 d R . .

loop_
_atom_site_aniso_label
_atom_site_aniso_U_11
_atom_site_aniso_U_22
_atom_site_aniso_U_33
_atom_site_aniso_U_23
_atom_site_aniso_U_13
_atom_site_aniso_U_12
Br1 0.0630(6) 0.0467(5) 0.0286(4) 0.0012(4) -0.0034(4) 0.0007(5)
Br2 0.0297(4) 0.0356(4) 0.0576(6) -0.0035(4) 0.0026(4) -0.0125(4)
Br3 0.0254(16) 0.061(2) 0.108(6) -0.045(3) -0.006(3) -0.0041(13)
Br4 0.053(3) 0.0370(10) 0.0458(10) -0.0131(8) -0.0112(11) -0.0008(15)
Br3A 0.0241(14) 0.0297(19) 0.040(2) 0.0070(17) 0.0012(12) -0.0047(11)
Br4A 0.029(3) 0.0259(14) 0.0428(15) -0.0077(11) 0.0041(14) -0.0019(14)
Co1 0.0188(5) 0.0235(5) 0.0300(5) -0.0102(4) 0.0036(4) -0.0034(4)
Co2 0.0131(5) 0.0209(5) 0.0607(7) -0.0070(5) -0.0046(5) 0.0027(4)
Co3 0.0218(5) 0.0162(4) 0.0314(5) -0.0028(4) -0.0024(4) -0.0005(4)
Co4 0.0166(5) 0.0174(5) 0.0453(7) 0.0012(4) 0.0004(5) 0.0016(4)
Co5 0.0387(6) 0.0186(5) 0.0281(5) 0.0075(4) -0.0054(5) -0.0048(4)
Fe1 0.0172(5) 0.0178(5) 0.0388(6) -0.0080(5) -0.0058(5) 0.0025(4)
Fe2 0.0182(5) 0.0211(5) 0.0571(8) 0.0052(5) 0.0010(5) -0.0040(4)
Fe3 0.0206(5) 0.0180(5) 0.0243(5) 0.0002(4) -0.0019(4) -0.0025(4)
Fe4 0.0158(5) 0.0163(5) 0.0456(7) -0.0016(5) -0.0018(5) 0.0009(4)
N1 0.072(3) 0.135(5) 0.064(3) -0.064(3) 0.047(2) -0.060(4)
N2 0.023(3) 0.059(5) 0.020(3) -0.004(3) -0.003(3) 0.012(3)
N3 0.018(3) 0.018(3) 0.055(4) -0.016(3) 0.009(3) 0.001(2)
N4 0.065(3) 0.0399(19) 0.050(2) 0.0161(17) 0.025(2) 0.0273(19)
N5 0.0232(16) 0.0261(16) 0.072(3) -0.0008(16) -0.0048(17) 0.0000(13)
N6 0.0282(16) 0.0337(16) 0.067(2) -0.0011(16) -0.0121(16) 0.0021(13)
N7 0.024(3) 0.016(3) 0.061(5) -0.021(3) -0.004(3) 0.000(3)
N8 0.028(4) 0.021(3) 0.064(5) -0.001(3) 0.000(3) -0.007(3)
N9 0.028(4) 0.022(3) 0.061(5) -0.009(3) -0.003(3) 0.005(3)
N10 0.031(4) 0.048(5) 0.076(6) -0.019(4) -0.011(4) 0.007(4)
N11 0.021(3) 0.034(4) 0.042(4) -0.002(3) -0.006(3) 0.018(3)
N12 0.032(4) 0.044(4) 0.048(4) -0.005(4) -0.021(3) 0.013(3)
N13 0.017(3) 0.030(4) 0.053(5) -0.021(3) -0.002(3) 0.008(3)
N14 0.009(3) 0.043(4) 0.056(5) -0.019(4) 0.003(3) 0.001(3)
N15 0.0286(18) 0.0352(19) 0.054(2) 0.0177(17) -0.0086(16) -0.0053(15)
N16 0.0286(18) 0.0352(19) 0.054(2) 0.0177(17) -0.0086(16) -0.0053(15)
N17 0.048(2) 0.0220(18) 0.095(4) 0.019(2) 0.020(2) -0.0089(16)
N18 0.048(2) 0.0220(18) 0.095(4) 0.019(2) 0.020(2) -0.0089(16)
N19 0.029(4) 0.024(3) 0.060(5) 0.012(3) -0.011(3) -0.014(3)
N20 0.047(4) 0.031(4) 0.039(4) 0.013(3) 0.002(3) -0.019(3)
N21 0.033(4) 0.022(3) 0.034(4) -0.003(3) 0.004(3) 0.000(3)
N22 0.036(4) 0.025(4) 0.065(5) 0.019(4) -0.012(4) 0.006(3)
N23 0.0305(18) 0.0431(19) 0.0296(18) -0.0092(15) -0.0039(14) -0.0152(15)
N24 0.0305(18) 0.0431(19) 0.0296(18) -0.0092(15) -0.0039(14) -0.0152(15)
N25 0.046(4) 0.022(3) 0.016(3) 0.010(3) -0.003(3) -0.004(3)
N26 0.042(4) 0.019(3) 0.049(5) -0.002(3) -0.013(4) -0.006(3)
N27 0.024(3) 0.018(3) 0.047(4) -0.006(3) 0.002(3) -0.003(3)
N28 0.033(4) 0.023(3) 0.054(5) -0.016(3) -0.019(3) -0.007(3)
N29 0.0193(16) 0.0287(17) 0.066(3) -0.0026(17) 0.0023(16) 0.0045(13)
N30 0.0193(16) 0.0287(17) 0.066(3) -0.0026(17) 0.0023(16) 0.0045(13)
N31 0.047(2) 0.039(2) 0.059(3) 0.0089(18) 0.007(2) 0.0025(18)
N32 0.047(2) 0.039(2) 0.059(3) 0.0089(18) 0.007(2) 0.0025(18)
N33 0.015(3) 0.024(3) 0.034(4) 0.004(3) -0.015(3) 0.001(2)
N34 0.027(4) 0.033(4) 0.044(4) 0.001(3) 0.006(3) 0.002(3)
N35 0.027(3) 0.017(3) 0.035(4) -0.003(3) -0.003(3) 0.002(3)
N36 0.016(3) 0.033(4) 0.044(4) -0.013(3) 0.002(3) -0.005(3)
N37 0.016(3) 0.035(4) 0.052(5) -0.022(3) -0.013(3) 0.010(3)
N38 0.026(3) 0.015(3) 0.042(4) -0.001(3) 0.001(3) -0.004(3)
N39 0.020(2) 0.017(2) 0.051(3) -0.012(2) -0.004(2) 0.0035(19)
N40 0.017(3) 0.022(3) 0.049(4) -0.009(3) -0.004(3) 0.002(2)
N41 0.022(2) 0.024(2) 0.043(3) -0.001(2) 0.004(2) -0.004(2)
N42 0.025(3) 0.028(4) 0.045(4) 0.010(3) 0.005(3) 0.002(3)
N43 0.021(2) 0.026(3) 0.036(3) 0.006(2) 0.006(2) -0.013(2)
N44 0.016(2) 0.028(2) 0.046(3) -0.012(2) -0.008(2) -0.002(2)
C0AA 0.016(3) 0.049(5) 0.016(4) -0.005(3) 0.005(3) 0.012(3)
C2 0.075(7) 0.038(5) 0.042(6) -0.013(4) -0.020(5) 0.024(5)
C3 0.052(6) 0.037(5) 0.040(5) -0.015(4) -0.012(4) 0.022(4)
C1AA 0.030(4) 0.042(5) 0.041(5) 0.010(4) -0.001(4) 0.013(4)
C5 0.065(7) 0.024(4) 0.065(7) -0.006(4) 0.009(6) 0.009(4)
C6 0.049(6) 0.063(7) 0.069(7) 0.051(6) 0.008(5) 0.011(5)
C7 0.046(6) 0.106(11) 0.061(8) -0.021(7) 0.022(6) -0.005(7)
C8 0.060(6) 0.040(5) 0.026(4) 0.008(4) 0.030(4) 0.003(4)
C9 0.031(4) 0.037(5) 0.041(5) -0.021(4) -0.005(4) 0.004(4)
C10 0.013(3) 0.048(5) 0.035(4) 0.002(4) 0.001(3) 0.007(3)
C11 0.041(2) 0.0353(18) 0.0315(18) -0.0112(15) 0.0077(15) -0.0084(16)
C12 0.041(2) 0.0353(18) 0.0315(18) -0.0112(15) 0.0077(15) -0.0084(16)
C13 0.048(5) 0.038(5) 0.029(4) -0.022(4) 0.016(4) -0.015(4)
C14 0.075(8) 0.063(7) 0.042(6) -0.002(5) -0.022(6) -0.009(6)
C15 0.062(7) 0.083(8) 0.053(7) -0.047(6) 0.002(6) -0.017(6)
C16 0.075(8) 0.090(8) 0.021(5) 0.000(5) -0.011(5) -0.047(7)
C17 0.041(2) 0.0353(18) 0.0315(18) -0.0112(15) 0.0077(15) -0.0084(16)
C18 0.041(2) 0.0353(18) 0.0315(18) -0.0112(15) 0.0077(15) -0.0084(16)
C19 0.041(2) 0.0353(18) 0.0315(18) -0.0112(15) 0.0077(15) -0.0084(16)
C20 0.041(2) 0.0353(18) 0.0315(18) -0.0112(15) 0.0077(15) -0.0084(16)
C21 0.037(4) 0.025(4) 0.025(4) 0.005(3) 0.006(3) -0.009(3)
C22 0.065(3) 0.0399(19) 0.050(2) 0.0161(17) 0.025(2) 0.0273(19)
C23 0.065(3) 0.0399(19) 0.050(2) 0.0161(17) 0.025(2) 0.0273(19)
C24 0.065(3) 0.0399(19) 0.050(2) 0.0161(17) 0.025(2) 0.0273(19)
C25 0.065(3) 0.0399(19) 0.050(2) 0.0161(17) 0.025(2) 0.0273(19)
C26 0.065(3) 0.0399(19) 0.050(2) 0.0161(17) 0.025(2) 0.0273(19)
C27 0.072(3) 0.135(5) 0.064(3) -0.064(3) 0.047(2) -0.060(4)
C28 0.072(3) 0.135(5) 0.064(3) -0.064(3) 0.047(2) -0.060(4)
C29 0.072(3) 0.135(5) 0.064(3) -0.064(3) 0.047(2) -0.060(4)
C30 0.072(3) 0.135(5) 0.064(3) -0.064(3) 0.047(2) -0.060(4)
C31 0.072(3) 0.135(5) 0.064(3) -0.064(3) 0.047(2) -0.060(4)
C32 0.072(3) 0.135(5) 0.064(3) -0.064(3) 0.047(2) -0.060(4)
C33 0.0232(16) 0.0261(16) 0.072(3) -0.0008(16) -0.0048(17) 0.0000(13)
C34 0.0232(16) 0.0261(16) 0.072(3) -0.0008(16) -0.0048(17) 0.0000(13)
C35 0.0232(16) 0.0261(16) 0.072(3) -0.0008(16) -0.0048(17) 0.0000(13)
C36 0.0232(16) 0.0261(16) 0.072(3) -0.0008(16) -0.0048(17) 0.0000(13)
C37 0.0232(16) 0.0261(16) 0.072(3) -0.0008(16) -0.0048(17) 0.0000(13)
C38 0.039(5) 0.027(4) 0.069(7) 0.004(4) 0.003(5) 0.009(4)
C39 0.0282(16) 0.0337(16) 0.067(2) -0.0011(16) -0.0121(16) 0.0021(13)
C40 0.0282(16) 0.0337(16) 0.067(2) -0.0011(16) -0.0121(16) 0.0021(13)
C41 0.0282(16) 0.0337(16) 0.067(2) -0.0011(16) -0.0121(16) 0.0021(13)
C42 0.0282(16) 0.0337(16) 0.067(2) -0.0011(16) -0.0121(16) 0.0021(13)
C43 0.0282(16) 0.0337(16) 0.067(2) -0.0011(16) -0.0121(16) 0.0021(13)
C44 0.0282(16) 0.0337(16) 0.067(2) -0.0011(16) -0.0121(16) 0.0021(13)
C45 0.024(4) 0.033(5) 0.071(7) -0.007(4) -0.010(4) -0.008(4)
C46 0.032(5) 0.044(6) 0.105(10) 0.013(6) 0.012(6) -0.012(4)
C47 0.036(5) 0.051(6) 0.095(9) 0.019(6) -0.006(6) -0.011(5)
C48 0.059(3) 0.051(3) 0.060(3) 0.011(2) 0.003(2) -0.020(2)
C49 0.059(3) 0.051(3) 0.060(3) 0.011(2) 0.003(2) -0.020(2)
C50 0.059(3) 0.051(3) 0.060(3) 0.011(2) 0.003(2) -0.020(2)
C51 0.059(3) 0.051(3) 0.060(3) 0.011(2) 0.003(2) -0.020(2)
C52 0.059(3) 0.051(3) 0.060(3) 0.011(2) 0.003(2) -0.020(2)
C53 0.059(3) 0.051(3) 0.060(3) 0.011(2) 0.003(2) -0.020(2)
C54 0.038(5) 0.022(4) 0.045(5) 0.006(4) 0.000(4) -0.012(4)
C55 0.028(4) 0.026(4) 0.057(6) -0.007(4) -0.006(4) -0.009(3)
C56 0.021(4) 0.039(5) 0.050(5) 0.003(4) 0.011(4) 0.002(3)
C57 0.018(2) 0.033(3) 0.094(5) -0.010(3) 0.004(3) 0.003(2)
C58 0.018(2) 0.033(3) 0.094(5) -0.010(3) 0.004(3) 0.003(2)
C59 0.018(2) 0.033(3) 0.094(5) -0.010(3) 0.004(3) 0.003(2)
C60 0.043(6) 0.070(8) 0.093(9) 0.002(7) 0.025(6) -0.018(6)
C61 0.038(5) 0.073(7) 0.065(7) -0.036(6) 0.002(5) -0.008(5)
C62 0.040(6) 0.049(6) 0.100(9) -0.009(6) -0.001(6) -0.020(5)
C63 0.044(5) 0.044(5) 0.050(6) -0.008(4) -0.009(4) -0.024(4)
C64 0.022(4) 0.028(4) 0.066(6) -0.016(4) -0.006(4) 0.004(3)
C65 0.051(3) 0.031(3) 0.065(4) -0.021(3) -0.011(3) -0.009(2)
C66 0.051(3) 0.031(3) 0.065(4) -0.021(3) -0.011(3) -0.009(2)
C67 0.051(3) 0.031(3) 0.065(4) -0.021(3) -0.011(3) -0.009(2)
C68 0.048(3) 0.053(3) 0.049(3) 0.001(3) 0.007(3) 0.034(3)
C69 0.048(3) 0.053(3) 0.049(3) 0.001(3) 0.007(3) 0.034(3)
C70 0.048(3) 0.053(3) 0.049(3) 0.001(3) 0.007(3) 0.034(3)
C71 0.025(5) 0.043(5) 0.100(9) -0.015(6) 0.005(5) -0.010(4)
C72 0.024(4) 0.036(5) 0.068(7) -0.023(5) 0.010(4) -0.002(4)
C73 0.034(5) 0.020(4) 0.071(7) -0.013(4) -0.012(5) 0.005(3)
C74 0.024(4) 0.030(4) 0.035(4) -0.017(3) -0.004(4) 0.004(3)
C75 0.032(4) 0.036(4) 0.030(4) 0.002(4) 0.000(4) -0.001(4)
C76 0.016(3) 0.017(3) 0.025(4) 0.008(3) -0.005(3) 0.006(3)
C77 0.038(5) 0.030(4) 0.054(6) 0.009(4) -0.027(4) -0.012(4)
C78 0.065(7) 0.049(6) 0.048(6) 0.009(5) -0.026(5) 0.007(5)
C79 0.064(7) 0.056(6) 0.037(5) -0.007(5) 0.016(5) -0.027(5)
C80 0.0286(18) 0.0352(19) 0.054(2) 0.0177(17) -0.0086(16) -0.0053(15)
C81 0.0286(18) 0.0352(19) 0.054(2) 0.0177(17) -0.0086(16) -0.0053(15)
C82 0.0286(18) 0.0352(19) 0.054(2) 0.0177(17) -0.0086(16) -0.0053(15)
C83 0.048(2) 0.0220(18) 0.095(4) 0.019(2) 0.020(2) -0.0089(16)
C84 0.048(2) 0.0220(18) 0.095(4) 0.019(2) 0.020(2) -0.0089(16)
C85 0.048(2) 0.0220(18) 0.095(4) 0.019(2) 0.020(2) -0.0089(16)
C86 0.032(4) 0.027(4) 0.029(4) 0.014(3) 0.002(3) -0.011(3)
C87 0.022(4) 0.038(5) 0.037(5) 0.000(4) 0.000(3) 0.004(3)
C88 0.026(4) 0.025(4) 0.049(5) -0.014(4) -0.010(4) -0.006(3)
C89 0.0305(18) 0.0431(19) 0.0296(18) -0.0092(15) -0.0039(14) -0.0152(15)
C90 0.0305(18) 0.0431(19) 0.0296(18) -0.0092(15) -0.0039(14) -0.0152(15)
C91 0.0305(18) 0.0431(19) 0.0296(18) -0.0092(15) -0.0039(14) -0.0152(15)
C92 0.085(4) 0.032(3) 0.041(3) -0.007(2) -0.001(3) -0.013(3)
C93 0.085(4) 0.032(3) 0.041(3) -0.007(2) -0.001(3) -0.013(3)
C94 0.085(4) 0.032(3) 0.041(3) -0.007(2) -0.001(3) -0.013(3)
C95 0.076(8) 0.056(7) 0.038(6) 0.011(5) -0.002(5) 0.012(6)
C96 0.047(5) 0.039(5) 0.024(4) 0.001(4) -0.008(4) 0.005(4)
C97 0.027(4) 0.038(5) 0.053(6) -0.026(4) -0.002(4) 0.005(4)
C98 0.016(2) 0.028(2) 0.046(3) -0.012(2) -0.008(2) -0.002(2)
C99 0.035(4) 0.018(3) 0.016(3) -0.002(3) 0.004(3) -0.003(3)
C100 0.021(2) 0.026(3) 0.036(3) 0.006(2) 0.006(2) -0.013(2)
C101 0.023(4) 0.024(4) 0.062(6) 0.000(4) -0.005(4) 0.007(3)
C102 0.039(5) 0.038(5) 0.095(9) 0.004(6) -0.029(6) -0.006(4)
C103 0.058(7) 0.045(6) 0.081(8) -0.011(6) -0.037(6) -0.009(5)
C104 0.0193(16) 0.0287(17) 0.066(3) -0.0026(17) 0.0023(16) 0.0045(13)
C105 0.0193(16) 0.0287(17) 0.066(3) -0.0026(17) 0.0023(16) 0.0045(13)
C106 0.0193(16) 0.0287(17) 0.066(3) -0.0026(17) 0.0023(16) 0.0045(13)
C107 0.047(2) 0.039(2) 0.059(3) 0.0089(18) 0.007(2) 0.0025(18)
C108 0.047(2) 0.039(2) 0.059(3) 0.0089(18) 0.007(2) 0.0025(18)
C109 0.047(2) 0.039(2) 0.059(3) 0.0089(18) 0.007(2) 0.0025(18)
C110 0.022(2) 0.024(2) 0.043(3) -0.001(2) 0.004(2) -0.004(2)
C111 0.020(2) 0.017(2) 0.051(3) -0.012(2) -0.004(2) 0.0035(19)
C112 0.023(4) 0.019(4) 0.032(4) 0.001(3) 0.005(3) 0.004(3)
B4 0.039(6) 0.041(6) 0.040(6) -0.011(5) -0.018(5) 0.000(5)
B2 0.064(8) 0.033(6) 0.079(9) 0.017(6) -0.034(7) -0.005(5)
B3 0.040(5) 0.030(5) 0.020(4) 0.015(4) -0.015(4) -0.022(4)
B5 0.034(5) 0.060(7) 0.044(6) -0.022(5) 0.014(5) 0.004(5)
O1S 0.166(11) 0.137(10) 0.048(5) -0.034(6) -0.020(6) -0.068(9)
C1S 0.111(12) 0.049(7) 0.075(9) -0.009(6) -0.014(8) 0.015(7)
C2S 0.081(8) 0.071(8) 0.026(5) 0.006(5) 0.013(5) -0.033(7)
C3S 0.086(9) 0.054(7) 0.063(7) 0.001(6) -0.030(7) 0.012(6)
O2S 0.064(3) 0.072(3) 0.056(3) 0.018(3) -0.014(2) -0.021(3)
C4S 0.064(3) 0.072(3) 0.056(3) 0.018(3) -0.014(2) -0.021(3)
C5S 0.064(3) 0.072(3) 0.056(3) 0.018(3) -0.014(2) -0.021(3)
C6S 0.064(3) 0.072(3) 0.056(3) 0.018(3) -0.014(2) -0.021(3)
O3S 0.136(10) 0.139(11) 0.104(9) -0.020(8) -0.054(8) -0.057(9)
C7S 0.155(17) 0.082(11) 0.092(12) 0.016(9) -0.018(11) -0.037(11)
C8S 0.125(15) 0.085(11) 0.113(14) -0.024(10) -0.031(12) -0.034(10)
C9S 0.096(12) 0.113(13) 0.180(19) 0.085(14) -0.066(13) -0.048(11)
O4S 0.099(7) 0.049(5) 0.081(6) 0.004(4) -0.037(5) -0.021(4)
C10S 0.084(9) 0.098(10) 0.058(7) 0.002(7) -0.043(7) -0.021(8)
C11S 0.0193(4) 0.0287(3) 0.0663(3) -0.0026(4) 0.0023(3) 0.0045(3)
C12S 0.0193(4) 0.0287(3) 0.0663(3) -0.0026(4) 0.0023(3) 0.0045(3)
O5S 0.094(8) 0.167(12) 0.086(7) 0.066(8) -0.043(6) -0.008(8)
C13S 0.066(8) 0.046(6) 0.097(10) -0.007(6) 0.001(7) 0.010(6)
C14S 0.047(7) 0.065(8) 0.106(11) -0.020(8) 0.000(7) -0.017(6)
C15S 0.152(16) 0.063(9) 0.179(19) 0.029(10) -0.129(16) -0.010(10)
O2WA 0.027(8) 0.046(10) 0.047(8) 0.000(6) -0.018(6) 0.014(7)
O2WB 0.083(17) 0.067(14) 0.020(7) -0.006(7) -0.014(7) 0.064(14)
O1W 0.055(4) 0.055(4) 0.088(6) 0.023(4) 0.031(4) 0.043(4)

loop_
_atom_type_symbol
_atom_type_description
_atom_type_scat_dispersion_real
_atom_type_scat_dispersion_imag
_atom_type_scat_source
C C 0.0030 0.0020 'International Tables Vol C Tables 4.2.6.8 and 6.1.1.4'
H H 0.0000 0.0000 'International Tables Vol C Tables 4.2.6.8 and 6.1.1.4'
B B 0.0010 0.0010 'International Tables Vol C Tables 4.2.6.8 and 6.1.1.4'
Br Br -0.2901 2.4595 'International Tables Vol C Tables 4.2.6.8 and 6.1.1.4'
Co Co 0.3494 0.9721 'International Tables Vol C Tables 4.2.6.8 and 6.1.1.4'
Fe Fe 0.3463 0.8444 'International Tables Vol C Tables 4.2.6.8 and 6.1.1.4'
N N 0.0060 0.0030 'International Tables Vol C Tables 4.2.6.8 and 6.1.1.4'
O O 0.0110 0.0060 'International Tables Vol C Tables 4.2.6.8 and 6.1.1.4'

loop_
_geom_angle_atom_site_label_1
_geom_angle_atom_site_label_2
_geom_angle_atom_site_label_3
_geom_angle
N44 Co1 N4 94.1(3)
N44 Co1 N33 90.9(3)
N4 Co1 N33 90.5(3)
N44 Co1 N1 84.4(3)
N4 Co1 N1 90.9(6)
N33 Co1 N1 175.2(3)
N44 Co1 N3 177.9(3)
N4 Co1 N3 84.8(3)
N33 Co1 N3 87.4(3)
N1 Co1 N3 97.3(3)
N44 Co1 N2 86.8(3)
N4 Co1 N2 177.1(4)
N33 Co1 N2 92.3(3)
N1 Co1 N2 86.4(5)
N3 Co1 N2 94.5(3)
N41 Co2 N37 90.6(3)
N41 Co2 N6 175.4(3)
N37 Co2 N6 86.8(3)
N41 Co2 N8 87.1(3)
N37 Co2 N8 176.9(3)
N6 Co2 N8 95.6(3)
N41 Co2 N5 89.2(3)
N37 Co2 N5 93.8(3)
N6 Co2 N5 94.8(3)
N8 Co2 N5 84.0(3)
N41 Co2 N7 90.8(3)
N37 Co2 N7 88.6(3)
N6 Co2 N7 85.3(3)
N8 Co2 N7 93.6(3)
N5 Co2 N7 177.6(3)
N35 Co3 N40 105.2(3)
N35 Co3 N42 99.2(3)
N40 Co3 N42 115.6(3)
N35 Co3 Br1 116.3(2)
N40 Co3 Br1 109.5(2)
N42 Co3 Br1 110.9(2)
N34 Co4 N36 116.1(3)
N34 Co4 N39 105.3(3)
N36 Co4 N39 105.4(3)
N34 Co4 Br2 104.4(2)
N36 Co4 Br2 105.1(2)
N39 Co4 Br2 121.3(2)
N43 Co5 N38 108.9(3)
N43 Co5 Br3A 116.3(2)
N38 Co5 Br3A 107.9(2)
N43 Co5 Br4 113.5(2)
N38 Co5 Br4 114.1(2)
Br3A Co5 Br4 95.7(3)
N43 Co5 Br4A 101.4(3)
N38 Co5 Br4A 110.3(2)
Br3A Co5 Br4A 111.9(3)
Br4 Co5 Br4A 16.59(5)
N43 Co5 Br3 106.9(5)
N38 Co5 Br3 110.7(3)
Br3A Co5 Br3 9.7(3)
Br4 Co5 Br3 102.4(3)
Br4A Co5 Br3 118.0(3)
C75 Fe1 C74 87.8(4)
C75 Fe1 C76 87.1(3)
C74 Fe1 C76 91.6(3)
C75 Fe1 N9 93.4(3)
C74 Fe1 N9 87.4(3)
C76 Fe1 N9 178.9(3)
C75 Fe1 N11 177.8(3)
C74 Fe1 N11 91.8(3)
C76 Fe1 N11 90.7(3)
N9 Fe1 N11 88.7(3)
C75 Fe1 N13 94.2(3)
C74 Fe1 N13 174.3(3)
C76 Fe1 N13 93.8(3)
N9 Fe1 N13 87.1(3)
N11 Fe1 N13 86.4(3)
C88 Fe2 C86 88.0(4)
C88 Fe2 C87 89.7(4)
C86 Fe2 C87 91.8(3)
C88 Fe2 N15 88.4(3)
C86 Fe2 N15 176.0(4)
C87 Fe2 N15 90.0(3)
C88 Fe2 N17 89.2(4)
C86 Fe2 N17 90.7(4)
C87 Fe2 N17 177.3(3)
N15 Fe2 N17 87.5(3)
C88 Fe2 N19 175.0(3)
C86 Fe2 N19 95.6(3)
C87 Fe2 N19 93.7(3)
N15 Fe2 N19 87.8(3)
N17 Fe2 N19 87.3(3)
C99 Fe3 C98 91.0(3)
C99 Fe3 C100 90.1(3)
C98 Fe3 C100 88.4(3)
C99 Fe3 N25 176.7(3)
C98 Fe3 N25 92.1(3)
C100 Fe3 N25 91.0(3)
C99 Fe3 N21 92.0(3)
C98 Fe3 N21 87.9(3)
C100 Fe3 N21 175.8(3)
N25 Fe3 N21 87.1(3)
C99 Fe3 N23 89.3(3)
C98 Fe3 N23 175.9(3)
C100 Fe3 N23 95.7(3)
N25 Fe3 N23 87.6(3)
N21 Fe3 N23 88.0(3)
C111 Fe4 C110 92.0(4)
C111 Fe4 C112 88.1(3)
C110 Fe4 C112 88.9(3)
C111 Fe4 N27 89.0(3)
C110 Fe4 N27 176.7(3)
C112 Fe4 N27 94.3(3)
C111 Fe4 N29 96.6(3)
C110 Fe4 N29 89.1(3)
C112 Fe4 N29 174.9(3)
N27 Fe4 N29 87.7(3)
C111 Fe4 N31 175.6(3)
C110 Fe4 N31 91.1(4)
C112 Fe4 N31 88.7(3)
N27 Fe4 N31 88.0(3)
N29 Fe4 N31 86.7(3)
C32 N1 C28 119.7(12)
C32 N1 Co1 134.0(12)
C28 N1 Co1 106.0(9)
C27 N2 C0AA 115.7(8)
C27 N2 Co1 109.8(9)
C0AA N2 Co1 116.3(5)
C27 N2 H2 104.4
C0AA N2 H2 104.6
Co1 N2 H2 104.5
C20 N3 C21 117.2(6)
C20 N3 Co1 111.5(5)
C21 N3 Co1 108.4(5)
C20 N3 H3 106.3
C21 N3 H3 106.3
Co1 N3 H3 106.3
C26 N4 C22 117.8(8)
C26 N4 Co1 128.8(7)
C22 N4 Co1 113.1(6)
C33 N5 C37 122.1(8)
C33 N5 Co2 123.0(6)
C37 N5 Co2 114.7(7)
C43 N6 C39 118.2(8)
C43 N6 Co2 114.9(6)
C39 N6 Co2 126.8(6)
C45 N7 C44 117.4(7)
C45 N7 Co2 120.4(5)
C44 N7 Co2 107.5(6)
C45 N7 H7 102.9
C44 N7 H7 102.9
Co2 N7 H7 102.9
C56 N8 C38 118.1(7)
C56 N8 Co2 111.2(6)
C38 N8 Co2 110.8(6)
C56 N8 H8 105.3
C38 N8 H8 105.1
Co2 N8 H8 105.1
C67 N9 N10 102.1(7)
C67 N9 Fe1 134.9(6)
N10 N9 Fe1 122.9(5)
C65 N10 N9 111.2(8)
C65 N10 B4 133.8(8)
N9 N10 B4 115.0(7)
C70 N11 N12 106.5(7)
C70 N11 Fe1 134.2(6)
N12 N11 Fe1 119.0(6)
C68 N12 N11 108.0(8)
C68 N12 B4 131.1(8)
N11 N12 B4 120.8(7)
C73 N13 N14 107.0(7)
C73 N13 Fe1 132.9(6)
N14 N13 Fe1 120.1(6)
C71 N14 N13 109.7(8)
C71 N14 B4 131.0(8)
N13 N14 B4 119.3(7)
C80 N15 N16 102.2(7)
C80 N15 Fe2 137.8(6)
N16 N15 Fe2 119.7(5)
C82 N16 N15 112.1(7)
C82 N16 B2 129.5(8)
N15 N16 B2 118.4(7)
C83 N17 N18 100.9(8)
C83 N17 Fe2 138.4(9)
N18 N17 Fe2 120.7(7)
N17 N18 C85 110.4(10)
N17 N18 B2 118.8(7)
C85 N18 B2 130.6(10)
N20 N19 C77 109.2(8)
N20 N19 Fe2 119.1(6)
C77 N19 Fe2 131.7(6)
N19 N20 C79 109.9(8)
N19 N20 B2 122.0(9)
C79 N20 B2 128.0(9)
C97 N21 N22 107.5(7)
C97 N21 Fe3 131.6(6)
N22 N21 Fe3 121.0(5)
C95 N22 N21 105.7(8)
C95 N22 B3 139.5(8)
N21 N22 B3 114.7(6)
C91 N23 N24 106.7(7)
C91 N23 Fe3 134.3(6)
N24 N23 Fe3 118.5(5)
C89 N24 N23 108.2(7)
C89 N24 B3 133.2(8)
N23 N24 B3 118.3(6)
N26 N25 C94 105.6(7)
N26 N25 Fe3 122.5(5)
C94 N25 Fe3 131.9(5)
C92 N26 N25 113.4(8)
C92 N26 B3 131.2(8)
N25 N26 B3 115.2(6)
C101 N27 N28 106.2(7)
C101 N27 Fe4 134.9(6)
N28 N27 Fe4 118.9(5)
C103 N28 N27 110.1(8)
C103 N28 B5 132.2(8)
N27 N28 B5 117.7(7)
C106 N29 N30 103.6(7)
C106 N29 Fe4 135.2(7)
N30 N29 Fe4 119.9(6)
C104 N30 N29 109.0(8)
C104 N30 B5 134.1(8)
N29 N30 B5 116.7(7)
N32 N31 C109 108.0(8)
N32 N31 Fe4 120.9(6)
C109 N31 Fe4 131.1(7)
N31 N32 C107 110.1(8)
N31 N32 B5 118.9(8)
C107 N32 B5 131.0(9)
C76 N33 Co1 167.1(6)
C75 N34 Co4 177.8(7)
C74 N35 Co3 152.6(6)
C86 N36 Co4 165.3(7)
C88 N37 Co2 178.0(6)
C87 N38 Co5 159.8(6)
C111 N39 Co4 144.8(6)
C112 N40 Co3 174.7(7)
C110 N41 Co2 174.5(7)
C99 N42 Co3 151.4(6)
C100 N43 Co5 169.7(7)
C98 N44 Co1 170.4(6)
C10 C0AA N2 126.2(8)
C10 C0AA C2 118.9(8)
N2 C0AA C2 114.6(7)
C3 C2 C0AA 119.5(9)
C3 C2 H2A 120.2
C0AA C2 H2A 120.2
C2 C3 C1AA 122.3(9)
C2 C3 H3A 118.9
C1AA C3 H3A 118.9
C5 C1AA C3 119.1(9)
C5 C1AA C9 121.5(8)
C3 C1AA C9 118.3(8)
C6 C5 C1AA 118.0(9)
C6 C5 H5 121.0
C1AA C5 H5 121.0
C5 C6 C7 122.8(9)
C5 C6 H6 118.6
C7 C6 H6 118.6
C8 C7 C6 118.4(10)
C8 C7 H7A 120.8
C6 C7 H7A 120.8
C7 C8 C9 121.2(10)
C7 C8 H8A 119.4
C9 C8 H8A 119.4
C1AA C9 C10 121.6(8)
C1AA C9 C8 117.7(9)
C10 C9 C8 120.5(8)
C0AA C10 C9 118.5(8)
C0AA C10 C11 118.3(8)
C9 C10 C11 122.3(7)
C20 C11 C12 115.9(8)
C20 C11 C10 122.4(7)
C12 C11 C10 121.3(8)
C17 C12 C11 124.9(9)
C17 C12 C13 114.1(8)
C11 C12 C13 120.8(8)
C14 C13 C12 119.3(9)
C14 C13 H13 120.4
C12 C13 H13 120.4
C15 C14 C13 124.3(11)
C15 C14 H14 117.9
C13 C14 H14 117.9
C14 C15 C16 115.2(10)
C14 C15 H15 122.4
C16 C15 H15 122.4
C17 C16 C15 120.2(12)
C17 C16 H16 119.9
C15 C16 H16 119.9
C16 C17 C12 125.6(10)
C16 C17 C18 119.2(9)
C12 C17 C18 114.8(8)
C19 C18 C17 121.7(8)
C19 C18 H18 119.1
C17 C18 H18 119.1
C18 C19 C20 120.1(9)
C18 C19 H19 119.9
C20 C19 H19 119.9
C11 C20 C19 122.5(8)
C11 C20 N3 115.3(7)
C19 C20 N3 121.4(8)
C22 C21 N3 109.4(7)
C22 C21 H21A 109.8
N3 C21 H21A 109.8
C22 C21 H21B 109.8
N3 C21 H21B 109.8
H21A C21 H21B 108.2
N4 C22 C21 116.5(8)
N4 C22 C23 119.5(8)
C21 C22 C23 123.8(9)
C24 C23 C22 121.4(9)
C24 C23 H23 119.3
C22 C23 H23 119.3
C25 C24 C23 117.0(9)
C25 C24 H24 121.5
C23 C24 H24 121.5
C24 C25 C26 120.5(9)
C24 C25 H25 119.8
C26 C25 H25 119.8
N4 C26 C25 123.7(9)
N4 C26 H26 118.1
C25 C26 H26 118.1
N2 C27 C28 109.5(13)
N2 C27 H27A 109.8
C28 C27 H27A 109.8
N2 C27 H27B 109.8
C28 C27 H27B 109.8
H27A C27 H27B 108.2
C29 C28 C27 120.7(18)
C29 C28 N1 118.4(15)
C27 C28 N1 120.8(11)
C30 C29 C28 120.6(19)
C30 C29 H29 119.7
C28 C29 H29 119.7
C29 C30 C31 122.3(13)
C29 C30 H30 118.9
C31 C30 H30 118.9
C30 C31 C32 116.4(15)
C30 C31 H31 121.8
C32 C31 H31 121.8
N1 C32 C31 122.0(17)
N1 C32 H32 119.0
C31 C32 H32 119.0
N5 C33 C34 117.5(9)
N5 C33 H33 121.2
C34 C33 H33 121.2
C35 C34 C33 120.7(10)
C35 C34 H34 119.7
C33 C34 H34 119.7
C34 C35 C36 119.2(8)
C34 C35 H35 120.4
C36 C35 H35 120.4
C37 C36 C35 118.5(9)
C37 C36 H36 120.7
C35 C36 H36 120.7
N5 C37 C36 121.8(10)
N5 C37 C38 116.2(8)
C36 C37 C38 121.9(9)
C37 C38 N8 108.2(8)
C37 C38 H38A 110.1
N8 C38 H38A 110.1
C37 C38 H38B 110.1
N8 C38 H38B 110.1
H38A C38 H38B 108.4
N6 C39 C40 122.9(9)
N6 C39 H39 118.5
C40 C39 H39 118.5
C39 C40 C41 119.8(8)
C39 C40 H40 120.1
C41 C40 H40 120.1
C42 C41 C40 117.5(8)
C42 C41 H41 121.2
C40 C41 H41 121.2
C41 C42 C43 120.0(9)
C41 C42 H42 120.0
C43 C42 H42 120.0
N6 C43 C42 121.5(8)
N6 C43 C44 114.8(8)
C42 C43 C44 123.6(8)
C43 C44 N7 112.8(7)
C43 C44 H44A 109.0
N7 C44 H44A 109.0
C43 C44 H44B 109.0
N7 C44 H44B 109.0
H44A C44 H44B 107.8
C46 C45 N7 118.0(9)
C46 C45 C54 121.7(10)
N7 C45 C54 120.2(8)
C45 C46 C47 117.7(10)
C45 C46 H46 121.2
C47 C46 H46 121.2
C48 C47 C46 121.1(10)
C48 C47 H47 119.4
C46 C47 H47 119.4
C53 C48 C47 118.7(11)
C53 C48 C49 127.2(12)
C47 C48 C49 114.0(11)
C48 C49 C50 111.5(11)
C48 C49 H49 124.2
C50 C49 H49 124.2
C51 C50 C49 124.3(11)
C51 C50 H50 117.8
C49 C50 H50 117.8
C52 C51 C50 120.1(12)
C52 C51 H51 120.0
C50 C51 H51 120.0
C51 C52 C53 121.5(12)
C51 C52 H52 119.3
C53 C52 H52 119.3
C54 C53 C48 122.7(11)
C54 C53 C52 121.6(11)
C48 C53 C52 115.3(11)
C53 C54 C45 117.3(9)
C53 C54 C55 121.3(9)
C45 C54 C55 121.0(8)
C56 C55 C64 119.4(8)
C56 C55 C54 120.2(7)
C64 C55 C54 120.4(8)
C57 C56 C55 120.8(8)
C57 C56 N8 121.7(8)
C55 C56 N8 117.2(8)
C58 C57 C56 121.0(9)
C58 C57 H57 119.5
C56 C57 H57 119.5
C57 C58 C59 121.5(9)
C57 C58 H58 119.3
C59 C58 H58 119.3
C60 C59 C58 123.6(10)
C60 C59 C64 117.6(10)
C58 C59 C64 118.7(8)
C59 C60 C61 124.2(12)
C59 C60 H60 117.9
C61 C60 H60 117.9
C60 C61 C62 114.8(10)
C60 C61 H61 122.6
C62 C61 H61 122.6
C63 C62 C61 122.9(10)
C63 C62 H62 118.5
C61 C62 H62 118.5
C62 C63 C64 117.9(10)
C62 C63 H63 121.0
C64 C63 H63 121.0
C63 C64 C55 121.7(8)
C63 C64 C59 119.7(8)
C55 C64 C59 118.6(8)
N10 C65 C66 111.4(9)
N10 C65 H65 124.3
C66 C65 H65 124.3
C65 C66 C67 100.3(8)
C65 C66 H66 129.8
C67 C66 H66 129.8
N9 C67 C66 114.4(9)
N9 C67 H67 122.8
C66 C67 H67 122.8
N12 C68 C69 110.9(9)
N12 C68 H68 124.5
C69 C68 H68 124.5
C68 C69 C70 103.1(9)
C68 C69 H69 128.4
C70 C69 H69 128.4
N11 C70 C69 111.4(10)
N11 C70 H70 124.3
C69 C70 H70 124.3
N14 C71 C72 109.1(8)
N14 C71 H71 125.5
C72 C71 H71 125.5
C73 C72 C71 102.6(9)
C73 C72 H72 128.7
C71 C72 H72 128.7
N13 C73 C72 111.6(9)
N13 C73 H73 124.2
C72 C73 H73 124.2
N35 C74 Fe1 175.9(7)
N34 C75 Fe1 175.5(8)
N33 C76 Fe1 176.1(7)
N19 C77 C78 107.4(8)
N19 C77 H77 126.3
C78 C77 H77 126.3
C79 C78 C77 105.4(10)
C79 C78 H78 127.3
C77 C78 H78 127.3
C78 C79 N20 108.1(9)
C78 C79 H79 126.0
N20 C79 H79 126.0
C81 C80 N15 115.3(8)
C81 C80 H80 122.4
N15 C80 H80 122.4
C80 C81 C82 105.3(8)
C80 C81 H81 127.4
C82 C81 H81 127.4
N16 C82 C81 104.6(8)
N16 C82 H82 127.7
C81 C82 H82 127.7
N17 C83 C84 116.1(12)
N17 C83 H83 121.9
C84 C83 H83 121.9
C85 C84 C83 105.0(10)
C85 C84 H84 127.5
C83 C84 H84 127.5
C84 C85 N18 107.4(10)
C84 C85 H85 126.3
N18 C85 H85 126.3
N36 C86 Fe2 175.9(8)
N38 C87 Fe2 176.3(7)
N37 C88 Fe2 177.2(8)
C90 C89 N24 109.5(8)
C90 C89 H89 125.2
N24 C89 H89 125.2
C89 C90 C91 103.9(8)
C89 C90 H90 128.0
C91 C90 H90 128.0
N23 C91 C90 111.7(8)
N23 C91 H91 124.2
C90 C91 H91 124.2
N26 C92 C93 106.6(9)
N26 C92 H92 126.7
C93 C92 H92 126.7
C92 C93 C94 108.5(9)
C92 C93 H93 125.8
C94 C93 H93 125.8
C93 C94 N25 105.6(8)
C93 C94 H94 127.2
N25 C94 H94 127.2
C96 C95 N22 110.5(9)
C96 C95 H95 124.8
N22 C95 H95 124.8
C95 C96 C97 106.6(9)
C95 C96 H96 126.7
C97 C96 H96 126.7
N21 C97 C96 109.4(8)
N21 C97 H97 125.3
C96 C97 H97 125.3
N44 C98 Fe3 176.3(8)
N42 C99 Fe3 176.8(7)
N43 C100 Fe3 173.7(6)
N27 C101 C102 109.1(8)
N27 C101 H101 125.4
C102 C101 H101 125.4
C103 C102 C101 106.6(9)
C103 C102 H102 126.7
C101 C102 H102 126.7
C102 C103 N28 107.9(9)
C102 C103 H103 126.1
N28 C103 H103 126.1
C105 C104 N30 109.6(8)
C105 C104 H104 125.2
N30 C104 H104 125.2
C104 C105 C106 104.3(8)
C104 C105 H105 127.9
C106 C105 H105 127.9
N29 C106 C105 113.4(9)
N29 C106 H106 123.3
C105 C106 H106 123.3
N32 C107 C108 107.9(10)
N32 C107 H107 126.1
C108 C107 H107 126.1
C107 C108 C109 104.4(9)
C107 C108 H108 127.8
C109 C108 H108 127.8
N31 C109 C108 109.6(9)
N31 C109 H109 125.2
C108 C109 H109 125.2
N41 C110 Fe4 174.3(7)
N39 C111 Fe4 177.7(7)
N40 C112 Fe4 175.2(7)
N12 B4 N10 107.4(8)
N12 B4 N14 106.8(7)
N10 B4 N14 106.2(8)
N12 B4 H4 112.0
N10 B4 H4 112.0
N14 B4 H4 112.0
N20 B2 N18 108.9(9)
N20 B2 N16 105.2(8)
N18 B2 N16 104.3(10)
N20 B2 H2B 112.7
N18 B2 H2B 112.7
N16 B2 H2B 112.5
N24 B3 N26 109.0(7)
N24 B3 N22 109.3(6)
N26 B3 N22 109.2(7)
N24 B3 H3B 109.8
N26 B3 H3B 109.8
N22 B3 H3B 109.8
N32 B5 N30 109.0(8)
N32 B5 N28 107.3(8)
N30 B5 N28 108.3(7)
N32 B5 H5A 110.7
N30 B5 H5A 110.7
N28 B5 H5A 110.7
C2S C1S H1SA 109.5
C2S C1S H1SB 109.5
H1SA C1S H1SB 109.5
C2S C1S H1SC 109.5
H1SA C1S H1SC 109.5
H1SB C1S H1SC 109.5
O1S C2S C3S 124.7(14)
O1S C2S C1S 119.5(13)
C3S C2S C1S 115.8(10)
C2S C3S H3SA 109.5
C2S C3S H3SB 109.5
H3SA C3S H3SB 109.5
C2S C3S H3SC 109.5
H3SA C3S H3SC 109.5
H3SB C3S H3SC 109.5
C5S C4S H4SA 109.5
C5S C4S H4SB 109.5
H4SA C4S H4SB 109.5
C5S C4S H4SC 109.5
H4SA C4S H4SC 109.5
H4SB C4S H4SC 109.5
O2S C5S C4S 113.5(12)
O2S C5S C6S 130.2(12)
C4S C5S C6S 116.2(10)
C5S C6S H6SA 109.5
C5S C6S H6SB 109.5
H6SA C6S H6SB 109.5
C5S C6S H6SC 109.5
H6SA C6S H6SC 109.5
H6SB C6S H6SC 109.5
C8S C7S H7SA 109.5
C8S C7S H7SB 109.5
H7SA C7S H7SB 109.5
C8S C7S H7SC 109.5
H7SA C7S H7SC 109.5
H7SB C7S H7SC 109.5
O3S C8S C9S 117.2(16)
O3S C8S C7S 128.1(15)
C9S C8S C7S 114.6(16)
C8S C9S H9SA 109.5
C8S C9S H9SB 109.5
H9SA C9S H9SB 109.5
C8S C9S H9SC 109.5
H9SA C9S H9SC 109.5
H9SB C9S H9SC 109.5
C11S C10S H10A 109.5
C11S C10S H10B 109.5
H10A C10S H10B 109.5
C11S C10S H10C 109.5
H10A C10S H10C 109.5
H10B C10S H10C 109.5
O4S C11S C12S 120.5(9)
O4S C11S C10S 123.0(10)
C12S C11S C10S 115.7(8)
C11S C12S H12A 109.5
C11S C12S H12B 109.5
H12A C12S H12B 109.5
C11S C12S H12C 109.5
H12A C12S H12C 109.5
H12B C12S H12C 109.5
C14S C13S H13A 109.5
C14S C13S H13B 109.5
H13A C13S H13B 109.5
C14S C13S H13C 109.5
H13A C13S H13C 109.5
H13B C13S H13C 109.5
O5S C14S C15S 119.5(13)
O5S C14S C13S 123.4(13)
C15S C14S C13S 116.8(13)
C14S C15S H15A 109.5
C14S C15S H15B 109.5
H15A C15S H15B 109.5
C14S C15S H15C 109.5
H15A C15S H15C 109.5
H15B C15S H15C 109.5
H2WA O2WA H2WB 103.7
H2WC O2WB H2WD 103.8
H1WA O1W H1WB 96.7

loop_
_geom_bond_atom_site_label_1
_geom_bond_atom_site_label_2
_geom_bond_distance
Br1 Co3 2.3983(14)
Br2 Co4 2.4055(14)
Br3 Co5 2.514(10)
Br4 Co5 2.363(2)
Br3A Co5 2.298(6)
Br4A Co5 2.458(3)
Co1 N44 1.875(7)
Co1 N4 1.877(8)
Co1 N33 1.879(6)
Co1 N1 1.967(10)
Co1 N3 1.968(6)
Co1 N2 2.010(7)
Co2 N41 1.873(7)
Co2 N37 1.898(7)
Co2 N6 1.942(7)
Co2 N8 1.959(8)
Co2 N5 1.964(7)
Co2 N7 1.985(7)
Co3 N35 1.962(7)
Co3 N40 1.966(7)
Co3 N42 1.975(7)
Co4 N34 1.956(7)
Co4 N36 1.977(6)
Co4 N39 1.992(6)
Co5 N43 1.966(7)
Co5 N38 1.968(6)
Fe1 C75 1.850(8)
Fe1 C74 1.867(8)
Fe1 C76 1.881(7)
Fe1 N9 1.979(7)
Fe1 N11 1.988(6)
Fe1 N13 1.995(7)
Fe2 C88 1.800(9)
Fe2 C86 1.876(8)
Fe2 C87 1.890(9)
Fe2 N15 1.992(7)
Fe2 N17 2.002(7)
Fe2 N19 2.023(9)
Fe3 C99 1.878(7)
Fe3 C98 1.885(8)
Fe3 C100 1.902(8)
Fe3 N25 2.004(6)
Fe3 N21 2.007(7)
Fe3 N23 2.012(7)
Fe4 C111 1.813(9)
Fe4 C110 1.868(8)
Fe4 C112 1.880(7)
Fe4 N27 1.996(7)
Fe4 N29 2.005(7)
Fe4 N31 2.008(9)
N1 C32 1.28(2)
N1 C28 1.47(2)
N2 C27 1.426(13)
N2 C0AA 1.446(10)
N2 H2 1.0004
N3 C20 1.469(10)
N3 C21 1.484(10)
N3 H3 0.9300
N4 C26 1.356(12)
N4 C22 1.407(13)
N5 C33 1.315(13)
N5 C37 1.343(12)
N6 C43 1.335(11)
N6 C39 1.339(11)
N7 C45 1.419(13)
N7 C44 1.484(11)
N7 H7 0.9300
N8 C56 1.413(10)
N8 C38 1.509(11)
N8 H8 1.0001
N9 C67 1.312(12)
N9 N10 1.405(10)
N10 C65 1.264(12)
N10 B4 1.570(13)
N11 C70 1.312(13)
N11 N12 1.389(9)
N12 C68 1.337(12)
N12 B4 1.483(13)
N13 C73 1.313(12)
N13 N14 1.356(9)
N14 C71 1.323(12)
N14 B4 1.583(13)
N15 C80 1.340(11)
N15 N16 1.389(10)
N16 C82 1.370(11)
N16 B2 1.588(16)
N17 C83 1.305(13)
N17 N18 1.353(13)
N18 C85 1.362(11)
N18 B2 1.566(16)
N19 N20 1.328(10)
N19 C77 1.339(12)
N20 C79 1.378(12)
N20 B2 1.505(15)
N21 C97 1.323(11)
N21 N22 1.390(9)
N22 C95 1.382(13)
N22 B3 1.564(11)
N23 C91 1.278(11)
N23 N24 1.382(10)
N24 C89 1.348(11)
N24 B3 1.520(13)
N25 N26 1.339(9)
N25 C94 1.425(12)
N26 C92 1.325(11)
N26 B3 1.549(11)
N27 C101 1.310(10)
N27 N28 1.388(9)
N28 C103 1.372(12)
N28 B5 1.593(12)
N29 C106 1.283(12)
N29 N30 1.397(11)
N30 C104 1.338(11)
N30 B5 1.530(15)
N31 N32 1.342(12)
N31 C109 1.347(12)
N32 C107 1.357(13)
N32 B5 1.460(14)
N33 C76 1.160(9)
N34 C75 1.205(11)
N35 C74 1.170(10)
N36 C86 1.172(10)
N37 C88 1.199(11)
N38 C87 1.167(10)
N39 C111 1.237(11)
N40 C112 1.159(9)
N41 C110 1.161(10)
N42 C99 1.155(10)
N43 C100 1.163(10)
N44 C98 1.166(10)
C0AA C10 1.415(11)
C0AA C2 1.473(12)
C2 C3 1.360(15)
C2 H2A 0.9500
C3 C1AA 1.399(12)
C3 H3A 0.9500
C1AA C5 1.394(13)
C1AA C9 1.411(12)
C5 C6 1.335(16)
C5 H5 0.9500
C6 C7 1.454(18)
C6 H6 0.9500
C7 C8 1.330(16)
C7 H7A 0.9500
C8 C9 1.432(11)
C8 H8A 0.9500
C9 C10 1.416(13)
C10 C11 1.494(12)
C11 C20 1.395(13)
C11 C12 1.437(12)
C12 C17 1.384(12)
C12 C13 1.445(14)
C13 C14 1.388(13)
C13 H13 0.9500
C14 C15 1.381(16)
C14 H14 0.9500
C15 C16 1.407(17)
C15 H15 0.9500
C16 C17 1.351(12)
C16 H16 0.9500
C17 C18 1.481(13)
C18 C19 1.360(12)
C18 H18 0.9500
C19 C20 1.398(12)
C19 H19 0.9500
C21 C22 1.423(12)
C21 H21A 0.9900
C21 H21B 0.9900
C22 C23 1.439(13)
C23 C24 1.410(13)
C23 H23 0.9500
C24 C25 1.399(14)
C24 H24 0.9500
C25 C26 1.402(13)
C25 H25 0.9500
C26 H26 0.9500
C27 C28 1.43(2)
C27 H27A 0.9900
C27 H27B 0.9900
C28 C29 1.358(16)
C29 C30 1.31(2)
C29 H29 0.9500
C30 C31 1.41(2)
C30 H30 0.9500
C31 C32 1.419(13)
C31 H31 0.9500
C32 H32 0.9500
C33 C34 1.428(12)
C33 H33 0.9500
C34 C35 1.350(13)
C34 H34 0.9500
C35 C36 1.385(14)
C35 H35 0.9500
C36 C37 1.356(12)
C36 H36 0.9500
C37 C38 1.502(14)
C38 H38A 0.9900
C38 H38B 0.9900
C39 C40 1.357(12)
C39 H39 0.9500
C40 C41 1.416(12)
C40 H40 0.9500
C41 C42 1.342(12)
C41 H41 0.9500
C42 C43 1.421(12)
C42 H42 0.9500
C43 C44 1.485(12)
C44 H44A 0.9900
C44 H44B 0.9900
C45 C46 1.374(14)
C45 C54 1.449(13)
C46 C47 1.449(17)
C46 H46 0.9500
C47 C48 1.391(17)
C47 H47 0.9500
C48 C53 1.390(16)
C48 C49 1.428(16)
C49 C50 1.472(16)
C49 H49 0.9500
C50 C51 1.374(16)
C50 H50 0.9500
C51 C52 1.365(16)
C51 H51 0.9500
C52 C53 1.470(17)
C52 H52 0.9500
C53 C54 1.387(14)
C54 C55 1.498(12)
C55 C56 1.406(12)
C55 C64 1.435(11)
C56 C57 1.405(13)
C57 C58 1.366(12)
C57 H57 0.9500
C58 C59 1.412(13)
C58 H58 0.9500
C59 C60 1.364(14)
C59 C64 1.463(12)
C60 C61 1.407(17)
C60 H60 0.9500
C61 C62 1.430(16)
C61 H61 0.9500
C62 C63 1.378(13)
C62 H62 0.9500
C63 C64 1.427(13)
C63 H63 0.9500
C65 C66 1.384(14)
C65 H65 0.9500
C66 C67 1.405(13)
C66 H66 0.9500
C67 H67 0.9500
C68 C69 1.361(16)
C68 H68 0.9500
C69 C70 1.415(13)
C69 H69 0.9500
C70 H70 0.9500
C71 C72 1.406(15)
C71 H71 0.9500
C72 C73 1.394(12)
C72 H72 0.9500
C73 H73 0.9500
C77 C78 1.456(15)
C77 H77 0.9500
C78 C79 1.358(15)
C78 H78 0.9500
C79 H79 0.9500
C80 C81 1.329(12)
C80 H80 0.9500
C81 C82 1.424(13)
C81 H81 0.9500
C82 H82 0.9500
C83 C84 1.315(13)
C83 H83 0.9500
C84 C85 1.302(16)
C84 H84 0.9500
C85 H85 0.9500
C89 C90 1.342(13)
C89 H89 0.9500
C90 C91 1.414(12)
C90 H90 0.9500
C91 H91 0.9500
C92 C93 1.374(14)
C92 H92 0.9500
C93 C94 1.407(13)
C93 H93 0.9500
C94 H94 0.9500
C95 C96 1.306(15)
C95 H95 0.9500
C96 C97 1.394(13)
C96 H96 0.9500
C97 H97 0.9500
C101 C102 1.453(13)
C101 H101 0.9500
C102 C103 1.320(16)
C102 H102 0.9500
C103 H103 0.9500
C104 C105 1.314(13)
C104 H104 0.9500
C105 C106 1.392(11)
C105 H105 0.9500
C106 H106 0.9500
C107 C108 1.408(14)
C107 H107 0.9500
C108 C109 1.408(15)
C108 H108 0.9500
C109 H109 0.9500
B4 H4 1.0000
B2 H2B 0.9998
B3 H3B 1.0002
B5 H5A 1.0000
O1S C2S 1.235(13)
C1S C2S 1.566(19)
C1S H1SA 0.9800
C1S H1SB 0.9800
C1S H1SC 0.9800
C2S C3S 1.383(16)
C3S H3SA 0.9800
C3S H3SB 0.9800
C3S H3SC 0.9800
O2S C5S 1.203(14)
C4S C5S 1.520(17)
C4S H4SA 0.9800
C4S H4SB 0.9800
C4S H4SC 0.9800
C5S C6S 1.573(18)
C6S H6SA 0.9800
C6S H6SB 0.9800
C6S H6SC 0.9800
O3S C8S 1.31(2)
C7S C8S 1.52(2)
C7S H7SA 0.9800
C7S H7SB 0.9800
C7S H7SC 0.9800
C8S C9S 1.47(2)
C9S H9SA 0.9800
C9S H9SB 0.9800
C9S H9SC 0.9800
O4S C11S 1.169(12)
C10S C11S 1.634(16)
C10S H10A 0.9800
C10S H10B 0.9800
C10S H10C 0.9800
C11S C12S 1.446(14)
C12S H12A 0.9800
C12S H12B 0.9800
C12S H12C 0.9800
O5S C14S 1.204(17)
C13S C14S 1.505(17)
C13S H13A 0.9800
C13S H13B 0.9800
C13S H13C 0.9800
C14S C15S 1.492(19)
C15S H15A 0.9800
C15S H15B 0.9800
C15S H15C 0.9800
O2WA H2WA 0.8499
O2WA H2WB 0.8499
O2WB H2WC 0.8498
O2WB H2WD 0.8498
O1W H1WA 0.8498
O1W H1WB 0.8499

loop_
_geom_hbond_atom_site_label_D
_geom_hbond_atom_site_label_H
_geom_hbond_atom_site_label_A
_geom_hbond_distance_DH
_geom_hbond_distance_HA
_geom_hbond_distance_DA
_geom_hbond_angle_DHA
N2 H2 O1W 1.00 1.97 2.962(10) 169.3
N7 H7 O2WA 0.93 1.93 2.821(13) 158.9
N7 H7 O2WB 0.93 2.13 3.05(2) 171.3
O2WA H2WA N38 0.85 2.43 3.217(15) 154.8
O2WB H2WC N37 0.85 2.55 3.094(13) 122.6
O1W H1WA N44 0.85 2.59 3.116(9) 120.9

loop_
_platon_squeeze_void_nr
_platon_squeeze_void_average_x
_platon_squeeze_void_average_y
_platon_squeeze_void_average_z
_platon_squeeze_void_volume
_platon_squeeze_void_count_electrons
1 -0.006 -0.118 0.593 5641.1 1743.2
